data_7103111
loop_
_publ_author_name
'Chan, Wesley Ting Kwok'
'Eisler, Dana'
'Garc\'ia, Felipe'
'Gonzalez-Calera, Silvia'
'McPartlin, Mary'
'Morey, James V'
'Mulvey, Robert E'
'Singh, Sanjay'
'Steiner, Alexander'
'Wright, Dominic S'

_publ_section_title
;
 Synthesis and structure of the Li13 cage
 [[[O-P(mu-NtBu)]2Li2]3(LiCl)6Li(Cl/OnBu)0.5(thf)7], containing a
 [O-P(mu-NtBu)]2(2-) dianion.
;
_journal_issue 19
_journal_name_full 'Chemical communications (Cambridge, England)'
_journal_page_first 2251
_journal_page_last 2253
_journal_paper_doi 10.1039/b800051d
_journal_year 2008
_chemical_formula_sum 'C55 H116.5 Cl6.5 Li13 N6 O13.75 P6'
_chemical_formula_weight 1588.51
_chemical_name_systematic
;
?
;
_space_group_IT_number 61
_symmetry_cell_setting orthorhombic
_symmetry_space_group_name_Hall '-P 2ac 2ab'
_symmetry_space_group_name_H-M 'P b c a'
_atom_sites_solution_hydrogens geom
_atom_sites_solution_primary direct
_atom_sites_solution_secondary difmap
_audit_creation_method SHELXL-97
_cell_angle_alpha 90.00
_cell_angle_beta 90.00
_cell_angle_gamma 90.00
_cell_formula_units_Z 8
_cell_length_a 19.906(4)
_cell_length_b 21.982(4)
_cell_length_c 39.230(8)
_cell_measurement_temperature 180(2)
_cell_volume 17166(6)
_computing_cell_refinement 'HKL Scalepack (Otwinowski & Minor 1997)'
_computing_data_collection 'Collect (Nonius B.V. 1998)'
_computing_data_reduction
;
HKL Denzo and Scalepack (Otwinowski & Minor 1997)
;
_computing_publication_material 'SHELXL-97 (Sheldrick 1997)'
_computing_structure_refinement 'SHELXL-97 (Sheldrick 1997)'
_computing_structure_solution 'SIR-92 (Altomare et al. 1994)'
_diffrn_ambient_temperature 180(2)
_diffrn_measured_fraction_theta_full 0.977
_diffrn_measured_fraction_theta_max 0.977
_diffrn_measurement_device_type 'Nonius Kappa CCD'
_diffrn_measurement_method 'Thin slice \w and \f scans'
_diffrn_radiation_monochromator graphite
_diffrn_radiation_source 'fine-focus sealed tube'
_diffrn_radiation_type MoK\a
_diffrn_radiation_wavelength 0.71073
_diffrn_reflns_av_R_equivalents 0.0830
_diffrn_reflns_av_sigmaI/netI 0.0680
_diffrn_reflns_limit_h_max 22
_diffrn_reflns_limit_h_min -22
_diffrn_reflns_limit_k_max 24
_diffrn_reflns_limit_k_min -24
_diffrn_reflns_limit_l_max 44
_diffrn_reflns_limit_l_min -32
_diffrn_reflns_number 77200
_diffrn_reflns_theta_full 23.53
_diffrn_reflns_theta_max 23.53
_diffrn_reflns_theta_min 5.11
_diffrn_standards_number 0
_exptl_absorpt_coefficient_mu 0.381
_exptl_absorpt_correction_T_max 0.9243
_exptl_absorpt_correction_T_min 0.8720
_exptl_absorpt_correction_type multi-scan
_exptl_crystal_colour colourless
_exptl_crystal_density_diffrn 1.229
_exptl_crystal_density_method 'not measured'
_exptl_crystal_description prism
_exptl_crystal_F_000 6704
_exptl_crystal_size_max 0.37
_exptl_crystal_size_mid 0.23
_exptl_crystal_size_min 0.21
_refine_diff_density_max 0.502
_refine_diff_density_min -0.356
_refine_diff_density_rms 0.058
_refine_ls_extinction_coef 0.00038(12)
_refine_ls_extinction_expression Fc^*^=kFc[1+0.001xFc^2^\l^3^/sin(2\q)]^-1/4^
_refine_ls_extinction_method SHELXL
_refine_ls_goodness_of_fit_ref 0.990
_refine_ls_hydrogen_treatment constr
_refine_ls_matrix_type full
_refine_ls_number_parameters 890
_refine_ls_number_reflns 12471
_refine_ls_number_restraints 2064
_refine_ls_restrained_S_all 1.084
_refine_ls_R_factor_all 0.1231
_refine_ls_R_factor_gt 0.0698
_refine_ls_shift/su_max 0.001
_refine_ls_shift/su_mean 0.000
_refine_ls_structure_factor_coef Fsqd
_refine_ls_weighting_details 'calc w=1/[\s^2^(Fo^2^)+(0.0737P)^2^+38.9028P] where P=(Fo^2^+2Fc^2^)/3'
_refine_ls_weighting_scheme calc
_refine_ls_wR_factor_gt 0.1609
_refine_ls_wR_factor_ref 0.1853
_reflns_number_gt 7875
_reflns_number_total 12471
_reflns_threshold_expression >2sigma(I)
_cod_data_source_file b800051d.txt
_cod_data_source_block dw0760
_cod_original_sg_symbol_H-M Pbca
_cod_original_formula_sum 'C55 H116.50 Cl6.50 Li13 N6 O13.75 P6'
_cod_database_code 7103111

loop_
_symmetry_equiv_pos_as_xyz
'x, y, z'
'-x+1/2, -y, z+1/2'
'-x, y+1/2, -z+1/2'
'x+1/2, -y+1/2, -z'
'-x, -y, -z'
'x-1/2, y, -z-1/2'
'x, -y-1/2, z-1/2'
'-x-1/2, y-1/2, z'

loop_
_atom_site_label
_atom_site_type_symbol
_atom_site_fract_x
_atom_site_fract_y
_atom_site_fract_z
_atom_site_U_iso_or_equiv
_atom_site_adp_type
_atom_site_occupancy
_atom_site_symmetry_multiplicity
_atom_site_calc_flag
_atom_site_refinement_flags
_atom_site_disorder_assembly
_atom_site_disorder_group
P1 P 0.61436(8) 0.12008(7) 0.54164(4) 0.0556(5) Uani 1 1 d U A .
P2 P 0.60291(9) 0.22534(8) 0.51003(4) 0.0584(5) Uani 1 1 d U . .
P3 P 0.54251(8) 0.43571(7) 0.60032(4) 0.0532(4) Uani 1 1 d U . .
P4 P 0.53859(9) 0.42759(7) 0.66738(4) 0.0551(5) Uani 1 1 d U . .
P5 P 0.55242(8) 0.19338(6) 0.74186(4) 0.0494(4) Uani 1 1 d U . .
P6 P 0.56501(8) 0.09585(6) 0.70345(4) 0.0485(4) Uani 1 1 d U A .
N1 N 0.5504(2) 0.1647(2) 0.52339(12) 0.0538(13) Uani 1 1 d U . .
N2 N 0.6652(2) 0.1833(2) 0.53183(12) 0.0546(13) Uani 1 1 d U . .
N3 N 0.4836(2) 0.4178(2) 0.63241(12) 0.0530(13) Uani 1 1 d U . .
N4 N 0.5993(2) 0.43468(19) 0.63479(12) 0.0511(12) Uani 1 1 d U . .
N5 N 0.5009(2) 0.14446(19) 0.71770(11) 0.0459(12) Uani 1 1 d U . .
N6 N 0.6178(2) 0.14709(19) 0.72499(12) 0.0482(12) Uani 1 1 d U . .
O1 O 0.5864(2) 0.27806(18) 0.53508(10) 0.0622(11) Uani 1 1 d U A .
O2 O 0.55308(19) 0.37282(16) 0.58231(10) 0.0533(10) Uani 1 1 d U A .
O3 O 0.5522(2) 0.36133(15) 0.68047(10) 0.0552(11) Uani 1 1 d U A .
O4 O 0.5561(2) 0.25205(16) 0.71954(10) 0.0567(11) Uani 1 1 d U A .
O5 O 0.57409(18) 0.11808(15) 0.66585(9) 0.0470(9) Uani 1 1 d U . .
O6 O 0.60086(19) 0.13129(16) 0.58042(9) 0.0513(10) Uani 1 1 d U . .
Li1 Li 0.7661(5) 0.2548(5) 0.6404(3) 0.058(3) Uani 1 1 d . . .
Li2 Li 0.3806(5) 0.2072(5) 0.6121(3) 0.064(3) Uani 1 1 d . . .
Li3 Li 0.6092(5) 0.3228(5) 0.7147(3) 0.062(3) Uani 1 1 d . . .
Li4 Li 0.4878(5) 0.3023(4) 0.7002(3) 0.060(3) Uani 1 1 d . A .
Li5 Li 0.6332(5) 0.3409(5) 0.5584(3) 0.063(3) Uani 1 1 d . . .
Li6 Li 0.5124(5) 0.3264(5) 0.5458(3) 0.061(3) Uani 1 1 d . A .
Li7 Li 0.6166(9) 0.0976(7) 0.6236(4) 0.054(4) Uiso 0.644(9) 1 d PU A 1
Li7' Li 0.573(2) 0.0921(17) 0.6221(10) 0.085(10) Uiso 0.356(9) 1 d PU A 2
Li8 Li 0.5169(5) 0.1829(5) 0.5784(3) 0.068(3) Uani 1 1 d . A .
Li9 Li 0.6598(5) 0.2054(5) 0.5883(3) 0.065(3) Uani 1 1 d . A .
Li10 Li 0.4838(5) 0.3212(5) 0.6184(3) 0.062(3) Uani 1 1 d . A .
Li11 Li 0.6308(5) 0.3389(4) 0.6420(3) 0.063(3) Uani 1 1 d . A .
Li12 Li 0.4958(5) 0.1734(5) 0.6585(3) 0.069(3) Uani 1 1 d . A .
Li13 Li 0.6369(5) 0.1927(5) 0.6757(3) 0.062(3) Uani 1 1 d . A .
Cl1 Cl 0.57147(7) 0.24649(6) 0.62731(4) 0.0461(4) Uani 1 1 d . . .
Cl2 Cl 0.40946(8) 0.26156(7) 0.66160(4) 0.0588(4) Uani 1 1 d . A .
Cl3 Cl 0.42311(8) 0.27284(8) 0.57006(4) 0.0659(5) Uani 1 1 d . A .
Cl4 Cl 0.70969(8) 0.29673(7) 0.68649(4) 0.0633(5) Uani 1 1 d . A .
Cl5 Cl 0.72544(8) 0.15720(7) 0.63541(4) 0.0582(4) Uani 1 1 d . A .
Cl6 Cl 0.72091(7) 0.30940(7) 0.59505(4) 0.0573(4) Uani 1 1 d . A .
C10 C 0.5009(3) 0.1367(3) 0.49922(17) 0.0647(18) Uani 1 1 d U . .
C11 C 0.4532(4) 0.1859(3) 0.4873(2) 0.086(2) Uani 1 1 d U . .
H11A H 0.4785 0.2173 0.4750 0.129 Uiso 1 1 calc R . .
H11B H 0.4308 0.2042 0.5070 0.129 Uiso 1 1 calc R . .
H11C H 0.4195 0.1682 0.4720 0.129 Uiso 1 1 calc R . .
C12 C 0.5365(4) 0.1081(4) 0.46872(18) 0.085(2) Uani 1 1 d U . .
H12A H 0.5613 0.1395 0.4563 0.127 Uiso 1 1 calc R . .
H12B H 0.5032 0.0894 0.4536 0.127 Uiso 1 1 calc R . .
H12C H 0.5679 0.0768 0.4767 0.127 Uiso 1 1 calc R . .
C13 C 0.4624(4) 0.0880(4) 0.51863(19) 0.087(2) Uani 1 1 d U . .
H13A H 0.4937 0.0565 0.5265 0.131 Uiso 1 1 calc R . .
H13B H 0.4287 0.0697 0.5036 0.131 Uiso 1 1 calc R . .
H13C H 0.4400 0.1064 0.5383 0.131 Uiso 1 1 calc R . .
C20 C 0.7341(3) 0.1753(4) 0.51642(18) 0.072(2) Uani 1 1 d U . .
C21 C 0.7300(4) 0.1400(3) 0.48268(17) 0.078(2) Uani 1 1 d U . .
H21A H 0.7038 0.1635 0.4661 0.117 Uiso 1 1 calc R . .
H21B H 0.7081 0.1007 0.4866 0.117 Uiso 1 1 calc R . .
H21C H 0.7754 0.1334 0.4738 0.117 Uiso 1 1 calc R . .
C22 C 0.7758(4) 0.1387(4) 0.54204(19) 0.098(3) Uani 1 1 d U . .
H22A H 0.7549 0.0988 0.5456 0.146 Uiso 1 1 calc R . .
H22B H 0.7777 0.1606 0.5638 0.146 Uiso 1 1 calc R . .
H22C H 0.8214 0.1332 0.5332 0.146 Uiso 1 1 calc R . .
C23 C 0.7633(4) 0.2380(4) 0.5103(2) 0.098(3) Uani 1 1 d U . .
H23A H 0.7352 0.2600 0.4939 0.147 Uiso 1 1 calc R . .
H23B H 0.8089 0.2340 0.5011 0.147 Uiso 1 1 calc R . .
H23C H 0.7648 0.2605 0.5318 0.147 Uiso 1 1 calc R . .
C30 C 0.4162(3) 0.4500(3) 0.63249(19) 0.071(2) Uani 1 1 d U . .
C31 C 0.3798(4) 0.4344(4) 0.6000(2) 0.102(3) Uani 1 1 d U . .
H31A H 0.3741 0.3902 0.5986 0.153 Uiso 1 1 calc R . .
H31B H 0.4061 0.4486 0.5805 0.153 Uiso 1 1 calc R . .
H31C H 0.3357 0.4541 0.6000 0.153 Uiso 1 1 calc R . .
C32 C 0.3760(4) 0.4280(3) 0.6632(2) 0.091(3) Uani 1 1 d U . .
H32A H 0.4001 0.4384 0.6842 0.137 Uiso 1 1 calc R . .
H32B H 0.3703 0.3837 0.6619 0.137 Uiso 1 1 calc R . .
H32C H 0.3318 0.4476 0.6633 0.137 Uiso 1 1 calc R . .
C33 C 0.4255(4) 0.5193(3) 0.6353(2) 0.094(3) Uani 1 1 d U . .
H33A H 0.4499 0.5288 0.6564 0.141 Uiso 1 1 calc R . .
H33B H 0.3814 0.5391 0.6358 0.141 Uiso 1 1 calc R . .
H33C H 0.4512 0.5340 0.6157 0.141 Uiso 1 1 calc R . .
C40 C 0.6519(3) 0.4839(3) 0.63715(17) 0.0590(17) Uani 1 1 d U . .
C41 C 0.6945(4) 0.4713(3) 0.6683(2) 0.086(2) Uani 1 1 d U . .
H41A H 0.6663 0.4729 0.6888 0.129 Uiso 1 1 calc R . .
H41B H 0.7301 0.5019 0.6700 0.129 Uiso 1 1 calc R . .
H41C H 0.7147 0.4308 0.6663 0.129 Uiso 1 1 calc R . .
C42 C 0.6940(3) 0.4816(3) 0.60506(18) 0.0697(19) Uani 1 1 d U . .
H42A H 0.6656 0.4900 0.5852 0.105 Uiso 1 1 calc R . .
H42B H 0.7141 0.4411 0.6028 0.105 Uiso 1 1 calc R . .
H42C H 0.7297 0.5123 0.6064 0.105 Uiso 1 1 calc R . .
C43 C 0.6195(4) 0.5470(3) 0.64027(19) 0.078(2) Uani 1 1 d U . .
H43A H 0.5922 0.5552 0.6200 0.117 Uiso 1 1 calc R . .
H43B H 0.6547 0.5780 0.6422 0.117 Uiso 1 1 calc R . .
H43C H 0.5909 0.5482 0.6606 0.117 Uiso 1 1 calc R . .
C50 C 0.4371(3) 0.1207(3) 0.73253(16) 0.0556(16) Uani 1 1 d U . .
C51 C 0.4494(4) 0.0790(3) 0.76319(17) 0.074(2) Uani 1 1 d U . .
H51A H 0.4729 0.1017 0.7811 0.111 Uiso 1 1 calc R . .
H51B H 0.4768 0.0442 0.7561 0.111 Uiso 1 1 calc R . .
H51C H 0.4062 0.0645 0.7720 0.111 Uiso 1 1 calc R . .
C52 C 0.4000(3) 0.0862(3) 0.70475(17) 0.0717(19) Uani 1 1 d U . .
H52A H 0.4271 0.0513 0.6974 0.108 Uiso 1 1 calc R . .
H52B H 0.3920 0.1132 0.6853 0.108 Uiso 1 1 calc R . .
H52C H 0.3569 0.0716 0.7137 0.108 Uiso 1 1 calc R . .
C53 C 0.3952(3) 0.1750(3) 0.74392(17) 0.0687(19) Uani 1 1 d U . .
H53A H 0.4192 0.1972 0.7618 0.103 Uiso 1 1 calc R . .
H53B H 0.3520 0.1607 0.7528 0.103 Uiso 1 1 calc R . .
H53C H 0.3874 0.2020 0.7245 0.103 Uiso 1 1 calc R . .
C60 C 0.6724(3) 0.1249(3) 0.74752(16) 0.0592(16) Uani 1 1 d U . .
C61 C 0.7081(3) 0.1802(3) 0.76266(19) 0.079(2) Uani 1 1 d U . .
H61A H 0.6764 0.2035 0.7766 0.119 Uiso 1 1 calc R . .
H61B H 0.7252 0.2059 0.7442 0.119 Uiso 1 1 calc R . .
H61C H 0.7456 0.1665 0.7769 0.119 Uiso 1 1 calc R . .
C62 C 0.7212(3) 0.0874(3) 0.72583(18) 0.075(2) Uani 1 1 d U . .
H62A H 0.6975 0.0524 0.7162 0.112 Uiso 1 1 calc R . .
H62B H 0.7584 0.0732 0.7401 0.112 Uiso 1 1 calc R . .
H62C H 0.7388 0.1128 0.7073 0.112 Uiso 1 1 calc R . .
C63 C 0.6456(4) 0.0853(3) 0.77690(18) 0.082(2) Uani 1 1 d U . .
H63A H 0.6225 0.0497 0.7675 0.123 Uiso 1 1 calc R . .
H63B H 0.6142 0.1091 0.7907 0.123 Uiso 1 1 calc R . .
H63C H 0.6833 0.0718 0.7912 0.123 Uiso 1 1 calc R . .
O1M O 0.8640(2) 0.25269(18) 0.63892(11) 0.0592(11) Uani 1 1 d DU A .
C1M C 0.8986(3) 0.2349(4) 0.60916(18) 0.081(2) Uani 1 1 d DU . .
H1M1 H 0.8926 0.2654 0.5909 0.097 Uiso 1 1 calc R A .
H1M2 H 0.8820 0.1951 0.6009 0.097 Uiso 1 1 calc R . .
C2M C 0.9711(4) 0.2306(5) 0.6194(3) 0.117(3) Uani 1 1 d DU A .
H2M1 H 0.9939 0.1973 0.6069 0.141 Uiso 1 1 calc R . .
H2M2 H 0.9948 0.2693 0.6147 0.141 Uiso 1 1 calc R . .
C3M C 0.9699(4) 0.2183(6) 0.6548(3) 0.137(4) Uani 1 1 d DU . .
H3M1 H 1.0019 0.2453 0.6669 0.165 Uiso 1 1 calc R A .
H3M2 H 0.9830 0.1755 0.6592 0.165 Uiso 1 1 calc R . .
C4M C 0.9004(4) 0.2293(4) 0.66712(18) 0.082(2) Uani 1 1 d DU A .
H4M1 H 0.8800 0.1910 0.6753 0.098 Uiso 1 1 calc R . .
H4M2 H 0.9006 0.2590 0.6861 0.098 Uiso 1 1 calc R . .
O1N O 0.2829(4) 0.2087(6) 0.6124(3) 0.058(3) Uiso 0.552(17) 1 d PDU A 1
C1N C 0.2441(8) 0.1964(10) 0.6419(4) 0.112(6) Uiso 0.552(17) 1 d PDU A 1
H1N1 H 0.2616 0.2198 0.6616 0.134 Uiso 0.552(17) 1 calc PR A 1
H1N2 H 0.2460 0.1525 0.6475 0.134 Uiso 0.552(17) 1 calc PR A 1
C2N C 0.1744(8) 0.2148(12) 0.6343(5) 0.144(8) Uiso 0.552(17) 1 d PDU A 1
H2N1 H 0.1457 0.1784 0.6313 0.173 Uiso 0.552(17) 1 calc PR A 1
H2N2 H 0.1560 0.2395 0.6532 0.173 Uiso 0.552(17) 1 calc PR A 1
C3N C 0.1757(7) 0.2484(10) 0.6047(5) 0.117(6) Uiso 0.552(17) 1 d PDU A 1
H3N1 H 0.1530 0.2880 0.6078 0.140 Uiso 0.552(17) 1 calc PR A 1
H3N2 H 0.1537 0.2261 0.5858 0.140 Uiso 0.552(17) 1 calc PR A 1
C4N C 0.2476(8) 0.2566(9) 0.5980(5) 0.126(7) Uiso 0.552(17) 1 d PDU A 1
H4N1 H 0.2557 0.2579 0.5731 0.151 Uiso 0.552(17) 1 calc PR A 1
H4N2 H 0.2630 0.2956 0.6080 0.151 Uiso 0.552(17) 1 calc PR A 1
O1N' O 0.2848(6) 0.1893(7) 0.6073(3) 0.069(4) Uiso 0.448(17) 1 d PDU A 2
C1N' C 0.2427(8) 0.1642(10) 0.6321(4) 0.085(6) Uiso 0.448(17) 1 d PDU A 2
H1N3 H 0.2565 0.1782 0.6550 0.102 Uiso 0.448(17) 1 calc PR A 2
H1N4 H 0.2456 0.1193 0.6315 0.102 Uiso 0.448(17) 1 calc PR A 2
C2N' C 0.1725(8) 0.1841(12) 0.6248(6) 0.117(8) Uiso 0.448(17) 1 d PDU A 2
H2N3 H 0.1414 0.1491 0.6259 0.140 Uiso 0.448(17) 1 calc PR A 2
H2N4 H 0.1579 0.2151 0.6416 0.140 Uiso 0.448(17) 1 calc PR A 2
C3N' C 0.1733(8) 0.2083(13) 0.5926(6) 0.131(9) Uiso 0.448(17) 1 d PDU A 2
H3N3 H 0.1497 0.2480 0.5923 0.157 Uiso 0.448(17) 1 calc PR A 2
H3N4 H 0.1504 0.1806 0.5764 0.157 Uiso 0.448(17) 1 calc PR A 2
C4N' C 0.2452(8) 0.2164(10) 0.5826(4) 0.092(7) Uiso 0.448(17) 1 d PDU A 2
H4N3 H 0.2536 0.1972 0.5602 0.110 Uiso 0.448(17) 1 calc PR A 2
H4N4 H 0.2561 0.2602 0.5809 0.110 Uiso 0.448(17) 1 calc PR A 2
O1P O 0.6406(6) 0.3647(4) 0.7560(2) 0.063(3) Uiso 0.544(14) 1 d PDU A 1
C1P C 0.6508(10) 0.3323(6) 0.7871(3) 0.092(5) Uiso 0.544(14) 1 d PDU A 1
H1P1 H 0.6071 0.3241 0.7983 0.111 Uiso 0.544(14) 1 calc PR A 1
H1P2 H 0.6733 0.2929 0.7826 0.111 Uiso 0.544(14) 1 calc PR A 1
C2P C 0.6911(11) 0.3690(7) 0.8079(4) 0.129(7) Uiso 0.544(14) 1 d PDU A 1
H2P1 H 0.6725 0.3701 0.8313 0.155 Uiso 0.544(14) 1 calc PR A 1
H2P2 H 0.7371 0.3520 0.8091 0.155 Uiso 0.544(14) 1 calc PR A 1
C3P C 0.6934(11) 0.4279(7) 0.7945(4) 0.115(6) Uiso 0.544(14) 1 d PDU A 1
H3P1 H 0.7397 0.4442 0.7952 0.138 Uiso 0.544(14) 1 calc PR A 1
H3P2 H 0.6635 0.4555 0.8075 0.138 Uiso 0.544(14) 1 calc PR A 1
C4P C 0.6699(11) 0.4219(6) 0.7587(4) 0.111(6) Uiso 0.544(14) 1 d PDU A 1
H4P1 H 0.6367 0.4540 0.7533 0.133 Uiso 0.544(14) 1 calc PR A 1
H4P2 H 0.7081 0.4256 0.7428 0.133 Uiso 0.544(14) 1 calc PR A 1
O1P' O 0.6160(8) 0.3641(5) 0.7588(3) 0.065(4) Uiso 0.456(14) 1 d PDU A 2
C1P' C 0.6074(14) 0.3348(8) 0.7901(4) 0.114(7) Uiso 0.456(14) 1 d PDU A 2
H1P3 H 0.6319 0.2956 0.7898 0.137 Uiso 0.456(14) 1 calc PR A 2
H1P4 H 0.5591 0.3258 0.7935 0.137 Uiso 0.456(14) 1 calc PR A 2
C2P' C 0.6314(12) 0.3710(8) 0.8182(4) 0.114(8) Uiso 0.456(14) 1 d PDU A 2
H2P3 H 0.5989 0.3704 0.8373 0.137 Uiso 0.456(14) 1 calc PR A 2
H2P4 H 0.6753 0.3558 0.8264 0.137 Uiso 0.456(14) 1 calc PR A 2
C3P' C 0.6376(18) 0.4296(9) 0.8047(5) 0.161(10) Uiso 0.456(14) 1 d PDU A 2
H3P3 H 0.6812 0.4475 0.8115 0.194 Uiso 0.456(14) 1 calc PR A 2
H3P4 H 0.6012 0.4560 0.8135 0.194 Uiso 0.456(14) 1 calc PR A 2
C4P' C 0.6333(10) 0.4254(6) 0.7671(4) 0.071(5) Uiso 0.456(14) 1 d PDU A 2
H4P3 H 0.5987 0.4537 0.7583 0.085 Uiso 0.456(14) 1 calc PR A 2
H4P4 H 0.6770 0.4362 0.7567 0.085 Uiso 0.456(14) 1 calc PR A 2
O1Q O 0.4334(7) 0.3341(7) 0.7380(4) 0.085(6) Uiso 0.50(2) 1 d PDU A 1
C1Q C 0.3661(8) 0.3387(7) 0.7461(5) 0.071(6) Uiso 0.50(2) 1 d PDU A 1
H1Q1 H 0.3511 0.3022 0.7587 0.085 Uiso 0.50(2) 1 calc PR A 1
H1Q2 H 0.3389 0.3424 0.7251 0.085 Uiso 0.50(2) 1 calc PR A 1
C2Q C 0.3576(10) 0.3954(8) 0.7682(6) 0.098(7) Uiso 0.50(2) 1 d PDU A 1
H2Q1 H 0.3390 0.4295 0.7546 0.117 Uiso 0.50(2) 1 calc PR A 1
H2Q2 H 0.3271 0.3871 0.7876 0.117 Uiso 0.50(2) 1 calc PR A 1
C3Q C 0.4234(12) 0.4094(10) 0.7799(6) 0.147(9) Uiso 0.50(2) 1 d PDU A 1
H3Q1 H 0.4272 0.4016 0.8047 0.177 Uiso 0.50(2) 1 calc PR A 1
H3Q2 H 0.4341 0.4527 0.7755 0.177 Uiso 0.50(2) 1 calc PR A 1
C4Q C 0.4680(9) 0.3705(11) 0.7612(5) 0.114(7) Uiso 0.50(2) 1 d PDU A 1
H4Q1 H 0.5011 0.3957 0.7488 0.137 Uiso 0.50(2) 1 calc PR A 1
H4Q2 H 0.4929 0.3442 0.7773 0.137 Uiso 0.50(2) 1 calc PR A 1
O1Q' O 0.4246(6) 0.3452(7) 0.7326(4) 0.075(5) Uiso 0.50(2) 1 d PDU A 2
C1Q' C 0.3529(7) 0.3357(7) 0.7363(5) 0.076(6) Uiso 0.50(2) 1 d PDU A 2
H1Q3 H 0.3435 0.2994 0.7504 0.091 Uiso 0.50(2) 1 calc PR A 2
H1Q4 H 0.3311 0.3306 0.7137 0.091 Uiso 0.50(2) 1 calc PR A 2
C2Q' C 0.3283(9) 0.3931(7) 0.7538(5) 0.089(6) Uiso 0.50(2) 1 d PDU A 2
H2Q3 H 0.3162 0.4249 0.7370 0.107 Uiso 0.50(2) 1 calc PR A 2
H2Q4 H 0.2889 0.3846 0.7685 0.107 Uiso 0.50(2) 1 calc PR A 2
C3Q' C 0.3849(12) 0.4105(12) 0.7734(6) 0.146(9) Uiso 0.50(2) 1 d PDU A 2
H3Q3 H 0.3873 0.3863 0.7946 0.175 Uiso 0.50(2) 1 calc PR A 2
H3Q4 H 0.3822 0.4542 0.7794 0.175 Uiso 0.50(2) 1 calc PR A 2
C4Q' C 0.4447(10) 0.3986(10) 0.7515(5) 0.113(7) Uiso 0.50(2) 1 d PDU A 2
H4Q3 H 0.4539 0.4333 0.7361 0.136 Uiso 0.50(2) 1 calc PR A 2
H4Q4 H 0.4851 0.3904 0.7655 0.136 Uiso 0.50(2) 1 calc PR A 2
O1R O 0.6778(6) 0.3997(7) 0.5245(3) 0.063(5) Uiso 0.50(2) 1 d PDU A 1
C1R C 0.6558(6) 0.3965(7) 0.4891(3) 0.061(5) Uiso 0.50(2) 1 d PDU A 1
H1R1 H 0.6102 0.4139 0.4866 0.073 Uiso 0.50(2) 1 calc PR A 1
H1R2 H 0.6551 0.3538 0.4812 0.073 Uiso 0.50(2) 1 calc PR A 1
C2R C 0.7055(8) 0.4326(10) 0.4694(4) 0.093(6) Uiso 0.50(2) 1 d PDU A 1
H2R1 H 0.6847 0.4701 0.4603 0.111 Uiso 0.50(2) 1 calc PR A 1
H2R2 H 0.7236 0.4085 0.4501 0.111 Uiso 0.50(2) 1 calc PR A 1
C3R C 0.7598(11) 0.4476(12) 0.4944(5) 0.140(10) Uiso 0.50(2) 1 d PDU A 1
H3R1 H 0.7539 0.4892 0.5036 0.169 Uiso 0.50(2) 1 calc PR A 1
H3R2 H 0.8046 0.4446 0.4836 0.169 Uiso 0.50(2) 1 calc PR A 1
C4R C 0.7520(7) 0.4006(10) 0.5222(4) 0.087(7) Uiso 0.50(2) 1 d PDU A 1
H4R1 H 0.7704 0.3605 0.5154 0.104 Uiso 0.50(2) 1 calc PR A 1
H4R2 H 0.7730 0.4138 0.5439 0.104 Uiso 0.50(2) 1 calc PR A 1
O1R' O 0.6856(7) 0.3875(7) 0.5256(3) 0.073(6) Uiso 0.50(2) 1 d PDU A 2
C1R' C 0.6513(9) 0.4155(12) 0.4978(6) 0.129(9) Uiso 0.50(2) 1 d PDU A 2
H1R3 H 0.6122 0.4389 0.5062 0.155 Uiso 0.50(2) 1 calc PR A 2
H1R4 H 0.6351 0.3842 0.4816 0.155 Uiso 0.50(2) 1 calc PR A 2
C2R' C 0.7003(8) 0.4571(10) 0.4805(6) 0.109(7) Uiso 0.50(2) 1 d PDU A 2
H2R3 H 0.6990 0.4985 0.4904 0.131 Uiso 0.50(2) 1 calc PR A 2
H2R4 H 0.6916 0.4596 0.4557 0.131 Uiso 0.50(2) 1 calc PR A 2
C3R' C 0.7657(7) 0.4258(10) 0.4879(4) 0.091(6) Uiso 0.50(2) 1 d PDU A 2
H3R3 H 0.8055 0.4514 0.4831 0.109 Uiso 0.50(2) 1 calc PR A 2
H3R4 H 0.7700 0.3856 0.4767 0.109 Uiso 0.50(2) 1 calc PR A 2
C4R' C 0.7485(7) 0.4217(10) 0.5260(3) 0.079(6) Uiso 0.50(2) 1 d PDU A 2
H4R3 H 0.7839 0.3998 0.5388 0.094 Uiso 0.50(2) 1 calc PR A 2
H4R4 H 0.7422 0.4626 0.5361 0.094 Uiso 0.50(2) 1 calc PR A 2
O1S O 0.4809(4) 0.3799(5) 0.5078(2) 0.064(3) Uiso 0.65(2) 1 d PDU A 1
C1S C 0.4317(6) 0.4274(5) 0.5099(3) 0.065(3) Uiso 0.65(2) 1 d PDU A 1
H1S1 H 0.4461 0.4590 0.5263 0.078 Uiso 0.65(2) 1 calc PR A 1
H1S2 H 0.3879 0.4108 0.5174 0.078 Uiso 0.65(2) 1 calc PR A 1
C2S C 0.4262(7) 0.4536(5) 0.4745(3) 0.074(4) Uiso 0.65(2) 1 d PDU A 1
H2S1 H 0.3786 0.4573 0.4676 0.088 Uiso 0.65(2) 1 calc PR A 1
H2S2 H 0.4474 0.4943 0.4735 0.088 Uiso 0.65(2) 1 calc PR A 1
C3S C 0.4613(7) 0.4112(5) 0.4525(3) 0.070(4) Uiso 0.65(2) 1 d PDU A 1
H3S1 H 0.5038 0.4293 0.4441 0.084 Uiso 0.65(2) 1 calc PR A 1
H3S2 H 0.4331 0.4003 0.4327 0.084 Uiso 0.65(2) 1 calc PR A 1
C4S C 0.4754(7) 0.3561(5) 0.4740(2) 0.063(4) Uiso 0.65(2) 1 d PDU A 1
H4S1 H 0.4383 0.3263 0.4724 0.075 Uiso 0.65(2) 1 calc PR A 1
H4S2 H 0.5178 0.3361 0.4669 0.075 Uiso 0.65(2) 1 calc PR A 1
O1S' O 0.4883(10) 0.3623(10) 0.5032(5) 0.085(7) Uiso 0.35(2) 1 d PDU A 2
C1S' C 0.4524(17) 0.4174(11) 0.5016(6) 0.105(9) Uiso 0.35(2) 1 d PDU A 2
H1S3 H 0.4672 0.4453 0.5200 0.126 Uiso 0.35(2) 1 calc PR A 2
H1S4 H 0.4037 0.4099 0.5042 0.126 Uiso 0.35(2) 1 calc PR A 2
C2S' C 0.467(2) 0.4446(11) 0.4673(7) 0.142(11) Uiso 0.35(2) 1 d PDU A 2
H2S3 H 0.4251 0.4594 0.4565 0.171 Uiso 0.35(2) 1 calc PR A 2
H2S4 H 0.4985 0.4793 0.4695 0.171 Uiso 0.35(2) 1 calc PR A 2
C3S' C 0.4960(18) 0.3984(11) 0.4476(5) 0.094(9) Uiso 0.35(2) 1 d PDU A 2
H3S3 H 0.5419 0.4102 0.4404 0.112 Uiso 0.35(2) 1 calc PR A 2
H3S4 H 0.4686 0.3910 0.4269 0.112 Uiso 0.35(2) 1 calc PR A 2
C4S' C 0.498(2) 0.3426(11) 0.4691(6) 0.134(12) Uiso 0.35(2) 1 d PDU A 2
H4S3 H 0.4626 0.3137 0.4623 0.161 Uiso 0.35(2) 1 calc PR A 2
H4S4 H 0.5424 0.3221 0.4668 0.161 Uiso 0.35(2) 1 calc PR A 2
O1T O 0.6229(4) 0.0086(3) 0.61874(16) 0.057(2) Uiso 0.644(9) 1 d PDU A 1
C1T C 0.6106(6) -0.0298(4) 0.6457(2) 0.074(3) Uiso 0.644(9) 1 d PDU A 1
H1T1 H 0.5664 -0.0207 0.6561 0.089 Uiso 0.644(9) 1 calc PR A 1
H1T2 H 0.6457 -0.0253 0.6634 0.089 Uiso 0.644(9) 1 calc PR A 1
C2T C 0.6113(10) -0.0920(6) 0.6316(3) 0.131(6) Uiso 0.644(9) 1 d PDU A 1
H2T1 H 0.6481 -0.1158 0.6420 0.157 Uiso 0.644(9) 1 calc PR A 1
H2T2 H 0.5683 -0.1126 0.6366 0.157 Uiso 0.644(9) 1 calc PR A 1
C3T C 0.6209(9) -0.0884(5) 0.5955(3) 0.093(5) Uiso 0.644(9) 1 d PDU A 1
H3T1 H 0.5852 -0.1110 0.5833 0.112 Uiso 0.644(9) 1 calc PR A 1
H3T2 H 0.6651 -0.1055 0.5890 0.112 Uiso 0.644(9) 1 calc PR A 1
C4T C 0.6177(10) -0.0222(6) 0.5870(3) 0.093(6) Uiso 0.644(9) 1 d PDU A 1
H4T1 H 0.6552 -0.0106 0.5718 0.112 Uiso 0.644(9) 1 calc PR A 1
H4T2 H 0.5747 -0.0123 0.5757 0.112 Uiso 0.644(9) 1 calc PR A 1
O1T' O 0.5715(10) 0.0055(6) 0.6162(4) 0.100(6) Uiso 0.356(9) 1 d PDU A 2
C1T' C 0.5254(14) -0.0321(10) 0.6335(8) 0.160(13) Uiso 0.356(9) 1 d PDU A 2
H1T3 H 0.4796 -0.0271 0.6241 0.193 Uiso 0.356(9) 1 calc PR A 2
H1T4 H 0.5245 -0.0224 0.6581 0.193 Uiso 0.356(9) 1 calc PR A 2
C2T' C 0.5501(13) -0.0943(8) 0.6278(6) 0.105(8) Uiso 0.356(9) 1 d PDU A 2
H2T3 H 0.5679 -0.1112 0.6493 0.126 Uiso 0.356(9) 1 calc PR A 2
H2T4 H 0.5128 -0.1206 0.6200 0.126 Uiso 0.356(9) 1 calc PR A 2
C3T' C 0.5996(13) -0.0929(9) 0.6037(7) 0.089(9) Uiso 0.356(9) 1 d PDU A 2
H3T3 H 0.5885 -0.1206 0.5846 0.107 Uiso 0.356(9) 1 calc PR A 2
H3T4 H 0.6429 -0.1059 0.6138 0.107 Uiso 0.356(9) 1 calc PR A 2
C4T' C 0.6042(15) -0.0290(9) 0.5914(6) 0.092(11) Uiso 0.356(9) 1 d PDU A 2
H4T3 H 0.6517 -0.0162 0.5892 0.110 Uiso 0.356(9) 1 calc PR A 2
H4T4 H 0.5818 -0.0245 0.5690 0.110 Uiso 0.356(9) 1 calc PR A 2
Cl7X Cl 0.4423(3) 0.1265(3) 0.61257(18) 0.0617(16) Uani 0.50 1 d PU A 1
O1U O 0.3369(15) -0.0121(12) 0.5800(6) 0.143(9) Uiso 0.25 1 d PDU B 1
C1U C 0.2932(17) 0.0318(12) 0.5954(7) 0.107(11) Uiso 0.25 1 d PDU B 1
H1U1 H 0.2464 0.0268 0.5872 0.128 Uiso 0.25 1 calc PR B 1
H1U2 H 0.3083 0.0738 0.5904 0.128 Uiso 0.25 1 calc PR B 1
C2U C 0.2983(18) 0.0185(13) 0.6322(6) 0.108(11) Uiso 0.25 1 d PDU B 1
H2U1 H 0.3356 0.0416 0.6427 0.130 Uiso 0.25 1 calc PR B 1
H2U2 H 0.2560 0.0290 0.6441 0.130 Uiso 0.25 1 calc PR B 1
C3U C 0.310(2) -0.0442(13) 0.6339(6) 0.119(12) Uiso 0.25 1 d PDU B 1
H3U1 H 0.2690 -0.0658 0.6408 0.143 Uiso 0.25 1 calc PR B 1
H3U2 H 0.3457 -0.0526 0.6511 0.143 Uiso 0.25 1 calc PR B 1
C4U C 0.333(2) -0.0659(11) 0.6002(7) 0.104(12) Uiso 0.25 1 d PDU B 1
H4U1 H 0.3769 -0.0862 0.6018 0.124 Uiso 0.25 1 calc PR B 1
H4U2 H 0.2997 -0.0948 0.5905 0.124 Uiso 0.25 1 calc PR B 1
O1X O 0.4523(8) 0.1414(6) 0.6127(4) 0.043(5) Uiso 0.50 1 d PDU A 2
C1X C 0.4505(6) 0.0784(6) 0.6122(4) 0.064(3) Uiso 0.50 1 d PDU A 2
H1X1 H 0.4691 0.0629 0.6339 0.076 Uiso 0.50 1 calc PR A 2
H1X2 H 0.4798 0.0637 0.5935 0.076 Uiso 0.50 1 calc PR A 2
C2X C 0.3804(6) 0.0519(5) 0.6072(4) 0.072(4) Uiso 0.50 1 d PDU A 2
H2X1 H 0.3603 0.0690 0.5862 0.087 Uiso 0.50 1 calc PR A 2
H2X2 H 0.3516 0.0638 0.6267 0.087 Uiso 0.50 1 calc PR A 2
C3X C 0.3824(7) -0.0178(5) 0.6046(4) 0.074(4) Uiso 0.50 1 d PDU A 2
H3X1 H 0.4091 -0.0298 0.5844 0.088 Uiso 0.50 1 calc PR A 2
H3X2 H 0.4046 -0.0348 0.6250 0.088 Uiso 0.50 1 calc PR A 2
C4X C 0.3118(8) -0.0439(8) 0.6015(5) 0.093(5) Uiso 0.50 1 d PDU A 2
H4X1 H 0.3143 -0.0883 0.5997 0.140 Uiso 0.50 1 calc PR A 2
H4X2 H 0.2900 -0.0274 0.5811 0.140 Uiso 0.50 1 calc PR A 2
H4X3 H 0.2856 -0.0328 0.6217 0.140 Uiso 0.50 1 calc PR A 2

loop_
_atom_site_aniso_label
_atom_site_aniso_U_11
_atom_site_aniso_U_22
_atom_site_aniso_U_33
_atom_site_aniso_U_23
_atom_site_aniso_U_13
_atom_site_aniso_U_12
P1 0.0537(10) 0.0602(10) 0.0527(11) -0.0138(8) 0.0018(8) -0.0024(8)
P2 0.0587(11) 0.0662(10) 0.0504(11) -0.0080(8) 0.0027(9) -0.0080(9)
P3 0.0582(11) 0.0450(9) 0.0565(11) 0.0093(8) 0.0071(8) 0.0022(8)
P4 0.0684(11) 0.0407(8) 0.0561(11) 0.0025(7) 0.0110(9) 0.0051(8)
P5 0.0572(10) 0.0434(8) 0.0475(10) 0.0003(7) 0.0012(8) 0.0029(7)
P6 0.0548(10) 0.0395(8) 0.0510(10) 0.0021(7) 0.0029(8) 0.0023(7)
N1 0.052(3) 0.060(3) 0.050(3) -0.007(2) -0.007(2) -0.004(2)
N2 0.047(3) 0.069(3) 0.048(3) -0.011(2) 0.009(2) -0.004(2)
N3 0.052(3) 0.049(3) 0.058(3) 0.013(2) 0.012(3) 0.009(2)
N4 0.060(3) 0.041(2) 0.053(3) 0.000(2) 0.005(3) -0.002(2)
N5 0.044(3) 0.044(2) 0.050(3) 0.001(2) 0.008(2) -0.001(2)
N6 0.047(3) 0.048(3) 0.050(3) 0.001(2) 0.000(2) 0.005(2)
O1 0.059(3) 0.067(3) 0.060(3) -0.016(2) 0.000(2) -0.007(2)
O2 0.054(2) 0.049(2) 0.057(3) 0.0009(19) 0.003(2) 0.0005(19)
O3 0.071(3) 0.037(2) 0.057(3) 0.0057(18) 0.003(2) 0.0027(19)
O4 0.066(3) 0.041(2) 0.063(3) 0.0083(19) -0.004(2) -0.0006(19)
O5 0.052(2) 0.043(2) 0.046(2) -0.0013(17) 0.0037(19) -0.0002(18)
O6 0.050(2) 0.054(2) 0.050(3) -0.0068(19) 0.0006(19) -0.0024(19)
Li1 0.048(6) 0.060(6) 0.065(7) -0.003(5) -0.002(5) 0.006(5)
Li2 0.046(6) 0.079(7) 0.067(7) 0.004(6) 0.000(5) -0.014(5)
Li3 0.067(7) 0.057(6) 0.061(7) 0.002(5) 0.004(6) -0.005(5)
Li4 0.065(7) 0.055(6) 0.062(7) 0.003(5) -0.004(6) 0.004(5)
Li5 0.059(7) 0.069(7) 0.060(7) -0.001(5) -0.001(5) -0.009(5)
Li6 0.055(6) 0.077(7) 0.050(6) 0.005(5) 0.001(5) -0.003(5)
Li8 0.054(7) 0.084(7) 0.067(7) -0.022(6) 0.000(6) 0.001(6)
Li9 0.054(7) 0.078(7) 0.064(7) -0.015(6) 0.004(5) -0.006(5)
Li10 0.063(7) 0.055(6) 0.066(7) 0.003(5) 0.002(6) 0.004(5)
Li11 0.061(7) 0.044(5) 0.083(8) -0.006(5) -0.002(6) 0.000(5)
Li12 0.053(7) 0.063(6) 0.090(9) 0.016(6) 0.004(6) 0.003(5)
Li13 0.056(6) 0.070(7) 0.060(7) 0.013(5) 0.003(5) -0.013(5)
Cl1 0.0439(8) 0.0434(7) 0.0509(9) -0.0008(6) 0.0016(7) -0.0015(6)
Cl2 0.0534(10) 0.0624(9) 0.0607(10) 0.0005(8) 0.0025(8) 0.0015(7)
Cl3 0.0544(10) 0.0839(11) 0.0595(11) 0.0083(9) -0.0021(8) -0.0127(8)
Cl4 0.0584(10) 0.0716(10) 0.0598(11) -0.0116(8) -0.0019(8) 0.0004(8)
Cl5 0.0521(9) 0.0540(9) 0.0687(11) -0.0016(8) 0.0014(8) 0.0015(7)
Cl6 0.0519(9) 0.0584(9) 0.0618(10) 0.0007(8) 0.0001(8) -0.0060(7)
C10 0.064(4) 0.077(4) 0.054(4) -0.016(4) -0.007(3) -0.011(4)
C11 0.075(5) 0.094(5) 0.088(6) -0.025(4) -0.029(4) 0.008(4)
C12 0.082(5) 0.104(6) 0.068(5) -0.029(4) -0.011(4) -0.006(4)
C13 0.078(5) 0.107(6) 0.078(5) -0.016(4) -0.012(4) -0.035(5)
C20 0.050(4) 0.102(5) 0.063(5) -0.010(4) 0.013(4) -0.004(4)
C21 0.078(5) 0.098(5) 0.058(5) -0.017(4) 0.019(4) 0.005(4)
C22 0.056(5) 0.163(8) 0.073(5) -0.013(5) 0.007(4) 0.020(5)
C23 0.068(5) 0.125(7) 0.100(6) -0.031(5) 0.033(5) -0.036(5)
C30 0.060(4) 0.069(4) 0.084(5) 0.021(4) 0.013(4) 0.024(3)
C31 0.062(5) 0.128(7) 0.115(7) 0.016(6) -0.008(5) 0.034(5)
C32 0.065(5) 0.091(5) 0.118(7) 0.038(5) 0.036(5) 0.030(4)
C33 0.098(6) 0.063(4) 0.120(7) 0.027(4) 0.042(5) 0.035(4)
C40 0.071(4) 0.044(3) 0.062(4) -0.005(3) 0.005(4) -0.012(3)
C41 0.094(6) 0.072(5) 0.092(6) -0.007(4) -0.013(5) -0.027(4)
C42 0.068(5) 0.056(4) 0.086(5) -0.005(4) 0.016(4) -0.018(3)
C43 0.102(6) 0.043(3) 0.089(5) -0.010(3) 0.020(4) -0.011(4)
C50 0.055(4) 0.056(4) 0.056(4) 0.003(3) 0.011(3) -0.002(3)
C51 0.082(5) 0.070(4) 0.071(5) 0.014(4) 0.017(4) -0.012(4)
C52 0.061(4) 0.084(5) 0.070(5) -0.004(4) 0.008(4) -0.017(4)
C53 0.058(4) 0.079(4) 0.069(5) -0.001(4) 0.020(4) -0.003(4)
C60 0.056(4) 0.065(4) 0.056(4) 0.001(3) -0.008(3) 0.009(3)
C61 0.068(5) 0.088(5) 0.082(5) -0.012(4) -0.020(4) 0.006(4)
C62 0.063(5) 0.082(5) 0.079(5) -0.011(4) -0.017(4) 0.027(4)
C63 0.093(6) 0.087(5) 0.066(5) 0.027(4) -0.013(4) 0.015(4)
O1M 0.052(2) 0.068(3) 0.058(3) 0.004(2) -0.004(2) 0.000(2)
C1M 0.070(5) 0.100(6) 0.072(5) -0.005(4) 0.010(4) 0.007(4)
C2M 0.061(6) 0.175(9) 0.115(8) -0.028(7) 0.001(5) 0.013(6)
C3M 0.085(7) 0.198(11) 0.129(9) 0.014(8) -0.025(7) 0.034(7)
C4M 0.077(5) 0.097(5) 0.072(5) 0.008(4) -0.015(4) -0.002(4)
Cl7X 0.053(3) 0.059(4) 0.074(3) -0.004(3) 0.003(2) -0.009(3)

loop_
_atom_type_symbol
_atom_type_description
_atom_type_scat_dispersion_real
_atom_type_scat_dispersion_imag
_atom_type_scat_source
C C 0.0033 0.0016 'International Tables Vol C Tables 4.2.6.8 and 6.1.1.4'
H H 0.0000 0.0000 'International Tables Vol C Tables 4.2.6.8 and 6.1.1.4'
Li Li -0.0003 0.0001 'International Tables Vol C Tables 4.2.6.8 and 6.1.1.4'
N N 0.0061 0.0033 'International Tables Vol C Tables 4.2.6.8 and 6.1.1.4'
O O 0.0106 0.0060 'International Tables Vol C Tables 4.2.6.8 and 6.1.1.4'
P P 0.1023 0.0942 'International Tables Vol C Tables 4.2.6.8 and 6.1.1.4'
Cl Cl 0.1484 0.1585 'International Tables Vol C Tables 4.2.6.8 and 6.1.1.4'

loop_
_geom_angle_atom_site_label_1
_geom_angle_atom_site_label_2
_geom_angle_atom_site_label_3
_geom_angle
_geom_angle_site_symmetry_1
_geom_angle_site_symmetry_3
_geom_angle_publ_flag
O6 P1 N1 100.6(2) . . ?
O6 P1 N2 100.8(2) . . ?
N1 P1 N2 83.5(2) . . ?
O6 P1 P2 107.72(16) . . ?
N1 P1 P2 41.95(16) . . ?
N2 P1 P2 41.78(17) . . ?
O6 P1 Li9 46.1(3) . . ?
N1 P1 Li9 97.3(3) . . ?
N2 P1 Li9 54.8(3) . . ?
P2 P1 Li9 75.2(3) . . ?
O6 P1 Li8 45.4(3) . . ?
N1 P1 Li8 55.2(3) . . ?
N2 P1 Li8 97.0(3) . . ?
P2 P1 Li8 75.4(3) . . ?
Li9 P1 Li8 63.2(3) . . ?
O1 P2 N2 103.5(2) . . ?
O1 P2 N1 104.4(2) . . ?
N2 P2 N1 83.0(2) . . ?
O1 P2 P1 112.05(18) . . ?
N2 P2 P1 41.61(16) . . ?
N1 P2 P1 41.59(16) . . ?
O2 P3 N4 104.4(2) . . ?
O2 P3 N3 102.4(2) . . ?
N4 P3 N3 82.9(2) . . ?
O2 P3 P4 113.21(16) . . ?
N4 P3 P4 41.67(16) . . ?
N3 P3 P4 41.73(17) . . ?
O2 P3 Li10 52.5(3) . . ?
N4 P3 Li10 93.5(3) . . ?
N3 P3 Li10 49.9(3) . . ?
P4 P3 Li10 71.4(2) . . ?
O3 P4 N4 101.6(2) . . ?
O3 P4 N3 104.4(2) . . ?
N4 P4 N3 82.7(2) . . ?
O3 P4 P3 112.61(16) . . ?
N4 P4 P3 41.56(16) . . ?
N3 P4 P3 41.64(15) . . ?
O3 P4 Li11 50.9(3) . . ?
N4 P4 Li11 50.8(3) . . ?
N3 P4 Li11 92.5(3) . . ?
P3 P4 Li11 71.3(2) . . ?
O4 P5 N5 103.3(2) . . ?
O4 P5 N6 103.3(2) . . ?
N5 P5 N6 82.9(2) . . ?
O4 P5 P6 110.33(17) . . ?
N5 P5 P6 41.49(15) . . ?
N6 P5 P6 41.56(15) . . ?
O4 P5 Li13 60.5(3) . . ?
N5 P5 Li13 82.1(2) . . ?
N6 P5 Li13 44.5(2) . . ?
P6 P5 Li13 57.6(2) . . ?
O5 P6 N5 101.2(2) . . ?
O5 P6 N6 100.6(2) . . ?
N5 P6 N6 83.8(2) . . ?
O5 P6 P5 107.24(14) . . ?
N5 P6 P5 41.68(15) . . ?
N6 P6 P5 42.21(15) . . ?
O5 P6 Li13 48.2(3) . . ?
N5 P6 Li13 91.9(3) . . ?
N6 P6 Li13 52.5(3) . . ?
P5 P6 Li13 69.5(2) . . ?
O5 P6 Li12 43.7(3) . . ?
N5 P6 Li12 58.3(3) . . ?
N6 P6 Li12 101.9(3) . . ?
P5 P6 Li12 79.5(2) . . ?
Li13 P6 Li12 62.9(3) . . ?
C10 N1 P1 120.2(4) . . ?
C10 N1 P2 120.6(4) . . ?
P1 N1 P2 96.5(2) . . ?
C10 N1 Li8 118.4(5) . . ?
P1 N1 Li8 85.7(3) . . ?
P2 N1 Li8 108.6(4) . . ?
C20 N2 P1 121.2(4) . . ?
C20 N2 P2 120.3(4) . . ?
P1 N2 P2 96.6(2) . . ?
C20 N2 Li9 117.3(5) . . ?
P1 N2 Li9 85.9(3) . . ?
P2 N2 Li9 109.1(4) . . ?
C30 N3 P3 119.0(4) . . ?
C30 N3 P4 119.3(4) . . ?
P3 N3 P4 96.6(2) . . ?
C30 N3 Li10 117.0(5) . . ?
P3 N3 Li10 92.1(3) . . ?
P4 N3 Li10 108.1(4) . . ?
C40 N4 P3 118.9(4) . . ?
C40 N4 P4 119.6(4) . . ?
P3 N4 P4 96.8(2) . . ?
C40 N4 Li11 118.5(5) . . ?
P3 N4 Li11 106.9(4) . . ?
P4 N4 Li11 91.0(3) . . ?
C50 N5 P6 122.0(3) . . ?
C50 N5 P5 119.9(4) . . ?
P6 N5 P5 96.8(2) . . ?
C50 N5 Li12 115.7(4) . . ?
P6 N5 Li12 83.4(3) . . ?
P5 N5 Li12 112.4(3) . . ?
C60 N6 P6 120.9(4) . . ?
C60 N6 P5 120.1(4) . . ?
P6 N6 P5 96.2(2) . . ?
C60 N6 Li13 122.9(5) . . ?
P6 N6 Li13 88.5(3) . . ?
P5 N6 Li13 101.1(4) . . ?
P2 O1 Li6 137.3(4) . . ?
P2 O1 Li5 137.9(4) . . ?
Li6 O1 Li5 82.2(5) . . ?
P3 O2 Li6 138.0(4) . . ?
P3 O2 Li5 129.4(4) . . ?
Li6 O2 Li5 78.4(5) . . ?
P3 O2 Li10 94.4(3) . . ?
Li6 O2 Li10 86.8(4) . . ?
Li5 O2 Li10 127.3(4) . . ?
P4 O3 Li3 136.8(4) . . ?
P4 O3 Li4 128.6(4) . . ?
Li3 O3 Li4 79.9(4) . . ?
P4 O3 Li11 96.0(3) . . ?
Li3 O3 Li11 87.8(4) . . ?
Li4 O3 Li11 125.0(4) . . ?
P5 O4 Li3 139.8(4) . . ?
P5 O4 Li4 131.9(4) . . ?
Li3 O4 Li4 83.2(5) . . ?
P6 O5 Li7' 142.7(12) . . ?
P6 O5 Li7 142.6(5) . . ?
Li7' O5 Li7 27.0(13) . . ?
P6 O5 Li12 103.6(4) . . ?
Li7' O5 Li12 92.7(14) . . ?
Li7 O5 Li12 111.3(6) . . ?
P6 O5 Li13 98.0(3) . . ?
Li7' O5 Li13 115.3(14) . . ?
Li7 O5 Li13 94.6(6) . . ?
Li12 O5 Li13 90.9(5) . . ?
P1 O6 Li7 142.0(5) . . ?
P1 O6 Li7' 143.4(12) . . ?
Li7 O6 Li7' 26.5(11) . . ?
P1 O6 Li8 101.1(4) . . ?
Li7 O6 Li8 113.3(7) . . ?
Li7' O6 Li8 92.7(13) . . ?
P1 O6 Li9 100.1(4) . . ?
Li7 O6 Li9 94.7(6) . . ?
Li7' O6 Li9 113.2(13) . . ?
Li8 O6 Li9 91.9(5) . . ?
O1M Li1 Cl5 109.1(5) . . ?
O1M Li1 Cl4 121.1(5) . . ?
Cl5 Li1 Cl4 105.4(4) . . ?
O1M Li1 Cl6 112.1(5) . . ?
Cl5 Li1 Cl6 106.3(4) . . ?
Cl4 Li1 Cl6 101.8(4) . . ?
O1M Li1 Li9 130.3(5) . . ?
Cl5 Li1 Li9 52.0(3) . . ?
Cl4 Li1 Li9 108.6(4) . . ?
Cl6 Li1 Li9 54.5(3) . . ?
O1M Li1 Li13 143.0(5) . . ?
Cl5 Li1 Li13 50.3(3) . . ?
Cl4 Li1 Li13 56.4(3) . . ?
Cl6 Li1 Li13 103.8(4) . . ?
Li9 Li1 Li13 66.1(3) . . ?
O1M Li1 Li11 146.9(5) . . ?
Cl5 Li1 Li11 103.8(4) . . ?
Cl4 Li1 Li11 50.3(3) . . ?
Cl6 Li1 Li11 53.4(3) . . ?
Li9 Li1 Li11 69.6(3) . . ?
Li13 Li1 Li11 64.8(3) . . ?
O1N Li2 O1N' 13.8(5) . . ?
O1N Li2 O1X 135.6(8) . . ?
O1N' Li2 O1X 122.9(8) . . ?
O1N Li2 Cl7X 125.6(7) . . ?
O1N' Li2 Cl7X 113.0(7) . . ?
O1X Li2 Cl7X 9.9(5) . . ?
O1N Li2 Cl3 110.7(6) . . ?
O1N' Li2 Cl3 114.0(6) . . ?
O1X Li2 Cl3 101.1(6) . . ?
Cl7X Li2 Cl3 107.8(5) . . ?
O1N Li2 Cl2 103.4(6) . . ?
O1N' Li2 Cl2 114.8(7) . . ?
O1X Li2 Cl2 100.4(6) . . ?
Cl7X Li2 Cl2 105.8(5) . . ?
Cl3 Li2 Cl2 100.4(4) . . ?
O1N Li2 Li12 139.5(6) . . ?
O1N' Li2 Li12 138.4(6) . . ?
O1X Li2 Li12 44.3(6) . . ?
Cl7X Li2 Li12 50.3(4) . . ?
Cl3 Li2 Li12 107.5(4) . . ?
Cl2 Li2 Li12 56.1(3) . . ?
O1N Li2 Li8 152.9(7) . . ?
O1N' Li2 Li8 141.9(7) . . ?
O1X Li2 Li8 42.3(5) . . ?
Cl7X Li2 Li8 50.0(4) . . ?
Cl3 Li2 Li8 59.0(3) . . ?
Cl2 Li2 Li8 103.2(4) . . ?
Li12 Li2 Li8 63.0(4) . . ?
O1N Li2 Li10 128.2(6) . . ?
O1N' Li2 Li10 141.1(7) . . ?
O1X Li2 Li10 96.0(5) . . ?
Cl7X Li2 Li10 105.9(4) . . ?
Cl3 Li2 Li10 49.6(3) . . ?
Cl2 Li2 Li10 52.5(3) . . ?
Li12 Li2 Li10 70.4(3) . . ?
Li8 Li2 Li10 66.9(3) . . ?
O4 Li3 O3 95.8(5) . . ?
O4 Li3 O1P' 109.2(6) . . ?
O3 Li3 O1P' 116.6(6) . . ?
O4 Li3 O1P 118.6(6) . . ?
O3 Li3 O1P 123.3(6) . . ?
O1P' Li3 O1P 14.7(4) . . ?
O4 Li3 Cl4 108.8(5) . . ?
O3 Li3 Cl4 106.1(5) . . ?
O1P' Li3 Cl4 118.0(7) . . ?
O1P Li3 Cl4 103.4(6) . . ?
O4 Li3 Li4 48.7(3) . . ?
O3 Li3 Li4 50.6(4) . . ?
O1P' Li3 Li4 110.3(7) . . ?
O1P Li3 Li4 125.0(7) . . ?
Cl4 Li3 Li4 131.6(5) . . ?
O4 Li3 Li11 106.4(5) . . ?
O3 Li3 Li11 50.1(3) . . ?
O1P' Li3 Li11 143.2(6) . . ?
O1P Li3 Li11 134.9(6) . . ?
Cl4 Li3 Li11 56.2(3) . . ?
Li4 Li3 Li11 86.7(5) . . ?
O4 Li3 Li13 54.9(3) . . ?
O3 Li3 Li13 99.0(4) . . ?
O1P' Li3 Li13 143.2(6) . . ?
O1P Li3 Li13 137.4(6) . . ?
Cl4 Li3 Li13 55.1(3) . . ?
Li4 Li3 Li13 84.3(4) . . ?
Li11 Li3 Li13 68.0(3) . . ?
O4 Li4 O1Q 107.3(7) . . ?
O4 Li4 O3 94.2(5) . . ?
O1Q Li4 O3 114.7(7) . . ?
O4 Li4 O1Q' 117.6(7) . . ?
O1Q Li4 O1Q' 10.5(7) . . ?
O3 Li4 O1Q' 110.0(6) . . ?
O4 Li4 Cl2 120.6(5) . . ?
O1Q Li4 Cl2 104.8(6) . . ?
O3 Li4 Cl2 115.3(5) . . ?
O1Q' Li4 Cl2 99.7(6) . . ?
O4 Li4 Li3 48.1(4) . . ?
O1Q Li4 Li3 107.1(7) . . ?
O3 Li4 Li3 49.5(4) . . ?
O1Q' Li4 Li3 111.8(6) . . ?
Cl2 Li4 Li3 148.1(5) . . ?
O4 Li4 Li10 119.1(5) . . ?
O1Q Li4 Li10 133.6(7) . . ?
O3 Li4 Li10 62.9(4) . . ?
O1Q' Li4 Li10 123.2(7) . . ?
Cl2 Li4 Li10 52.7(3) . . ?
Li3 Li4 Li10 102.9(5) . . ?
O4 Li4 Li12 70.3(4) . . ?
O1Q Li4 Li12 135.3(6) . . ?
O3 Li4 Li12 109.9(5) . . ?
O1Q' Li4 Li12 138.4(6) . . ?
Cl2 Li4 Li12 51.8(3) . . ?
Li3 Li4 Li12 102.8(4) . . ?
Li10 Li4 Li12 67.6(3) . . ?
O1 Li5 O1R' 109.1(7) . . ?
O1 Li5 O2 95.2(5) . . ?
O1R' Li5 O2 124.0(7) . . ?
O1 Li5 O1R 111.0(6) . . ?
O1R' Li5 O1R 8.4(7) . . ?
O2 Li5 O1R 115.6(7) . . ?
O1 Li5 Cl6 116.2(5) . . ?
O1R' Li5 Cl6 99.2(6) . . ?
O2 Li5 Cl6 114.2(5) . . ?
O1R Li5 Cl6 105.0(6) . . ?
O1 Li5 Li6 48.3(4) . . ?
O1R' Li5 Li6 117.2(7) . . ?
O2 Li5 Li6 50.0(4) . . ?
O1R Li5 Li6 111.9(6) . . ?
Cl6 Li5 Li6 143.2(5) . . ?
O1 Li5 Li9 65.6(4) . . ?
O1R' Li5 Li9 129.3(7) . . ?
O2 Li5 Li9 106.6(5) . . ?
O1R Li5 Li9 137.8(7) . . ?
Cl6 Li5 Li9 52.5(3) . . ?
Li6 Li5 Li9 96.4(4) . . ?
O1 Li5 Li11 117.7(5) . . ?
O1R' Li5 Li11 132.5(6) . . ?
O2 Li5 Li11 61.2(3) . . ?
O1R Li5 Li11 131.4(6) . . ?
Cl6 Li5 Li11 53.1(3) . . ?
Li6 Li5 Li11 100.6(5) . . ?
Li9 Li5 Li11 68.2(3) . . ?
O1 Li6 O1S' 103.6(9) . . ?
O1 Li6 O2 97.9(5) . . ?
O1S' Li6 O2 122.3(9) . . ?
O1 Li6 O1S 114.4(6) . . ?
O1S' Li6 O1S 13.0(7) . . ?
O2 Li6 O1S 111.9(6) . . ?
O1 Li6 Cl3 114.0(5) . . ?
O1S' Li6 Cl3 112.0(8) . . ?
O2 Li6 Cl3 106.5(5) . . ?
O1S Li6 Cl3 111.2(5) . . ?
O1 Li6 Li5 49.5(4) . . ?
O1S' Li6 Li5 111.4(8) . . ?
O2 Li6 Li5 51.6(4) . . ?
O1S Li6 Li5 112.1(6) . . ?
Cl3 Li6 Li5 136.4(5) . . ?
O1 Li6 Li10 110.8(5) . . ?
O1S' Li6 Li10 145.6(9) . . ?
O2 Li6 Li10 51.5(3) . . ?
O1S Li6 Li10 133.8(6) . . ?
Cl3 Li6 Li10 55.4(3) . . ?
Li5 Li6 Li10 90.0(5) . . ?
O1 Li6 Li8 62.4(4) . . ?
O1S' Li6 Li8 135.9(9) . . ?
O2 Li6 Li8 101.5(4) . . ?
O1S Li6 Li8 146.4(6) . . ?
Cl3 Li6 Li8 53.1(3) . . ?
Li5 Li6 Li8 91.1(4) . . ?
Li10 Li6 Li8 66.5(3) . . ?
O6 Li7 O5 128.0(9) . . ?
O6 Li7 O1T 108.4(8) . . ?
O5 Li7 O1T 110.2(8) . . ?
O6 Li7 Cl5 95.9(7) . . ?
O5 Li7 Cl5 95.6(7) . . ?
O1T Li7 Cl5 118.0(8) . . ?
O6 Li7 Li9 44.7(4) . . ?
O5 Li7 Li9 110.8(7) . . ?
O1T Li7 Li9 138.8(8) . . ?
Cl5 Li7 Li9 54.2(4) . . ?
O6 Li7 Li13 111.7(7) . . ?
O5 Li7 Li13 45.1(4) . . ?
O1T Li7 Li13 139.6(8) . . ?
Cl5 Li7 Li13 53.1(4) . . ?
Li9 Li7 Li13 73.1(5) . . ?
O6 Li7 Li12 93.2(6) . . ?
O5 Li7 Li12 35.2(4) . . ?
O1T Li7 Li12 126.9(8) . . ?
Cl5 Li7 Li12 106.7(5) . . ?
Li9 Li7 Li12 90.1(5) . . ?
Li13 Li7 Li12 56.2(4) . . ?
O6 Li7 Li8 34.8(4) . . ?
O5 Li7 Li8 93.8(6) . . ?
O1T Li7 Li8 123.9(8) . . ?
Cl5 Li7 Li8 108.5(5) . . ?
Li9 Li7 Li8 56.3(4) . . ?
Li13 Li7 Li8 93.0(5) . . ?
Li12 Li7 Li8 58.7(4) . . ?
O5 Li7' O1T' 115(2) . . ?
O5 Li7' O6 131(2) . . ?
O1T' Li7' O6 110.2(19) . . ?
O5 Li7' C1X 101.3(19) . . ?
O1T' Li7' C1X 81.0(16) . . ?
O6 Li7' C1X 101.6(17) . . ?
O5 Li7' O1X 90.7(16) . . ?
O1T' Li7' O1X 112(2) . . ?
O6 Li7' O1X 87.7(15) . . ?
C1X Li7' O1X 30.9(6) . . ?
O5 Li7' Li12 46.3(9) . . ?
O1T' Li7' Li12 134(2) . . ?
O6 Li7' Li12 108.1(16) . . ?
C1X Li7' Li12 67.2(11) . . ?
O1X Li7' Li12 45.9(8) . . ?
O5 Li7' Li8 110.6(16) . . ?
O1T' Li7' Li8 127.9(19) . . ?
O6 Li7' Li8 44.9(9) . . ?
C1X Li7' Li8 66.9(11) . . ?
O1X Li7' Li8 43.9(7) . . ?
Li12 Li7' Li8 68.9(10) . . ?
O5 Li7' Li13 35.0(9) . . ?
O1T' Li7' Li13 138.3(19) . . ?
O6 Li7' Li13 97.5(15) . . ?
C1X Li7' Li13 123.9(15) . . ?
O1X Li7' Li13 99.4(12) . . ?
Li12 Li7' Li13 56.7(8) . . ?
Li8 Li7' Li13 93.7(11) . . ?
O5 Li7' Li9 97.9(16) . . ?
O1T' Li7' Li9 135.1(19) . . ?
O6 Li7' Li9 34.4(8) . . ?
C1X Li7' Li9 122.7(14) . . ?
O1X Li7' Li9 96.3(11) . . ?
Li12 Li7' Li9 90.6(11) . . ?
Li8 Li7' Li9 55.8(7) . . ?
Li13 Li7' Li9 63.3(8) . . ?
O6 Li8 O1X 103.9(7) . . ?
O6 Li8 N1 72.5(4) . . ?
O1X Li8 N1 135.5(7) . . ?
O6 Li8 Cl7X 101.7(5) . . ?
O1X Li8 Cl7X 6.8(5) . . ?
N1 Li8 Cl7X 128.8(5) . . ?
O6 Li8 Cl1 85.9(4) . . ?
O1X Li8 Cl1 91.0(6) . . ?
N1 Li8 Cl1 131.6(5) . . ?
Cl7X Li8 Cl1 97.3(4) . . ?
O6 Li8 Cl3 166.8(6) . . ?
O1X Li8 Cl3 88.4(6) . . ?
N1 Li8 Cl3 102.2(4) . . ?
Cl7X Li8 Cl3 91.0(4) . . ?
Cl1 Li8 Cl3 89.2(3) . . ?
O6 Li8 P1 33.5(2) . . ?
O1X Li8 P1 123.3(7) . . ?
N1 Li8 P1 39.1(2) . . ?
Cl7X Li8 P1 118.2(5) . . ?
Cl1 Li8 P1 110.9(4) . . ?
Cl3 Li8 P1 140.5(5) . . ?
O6 Li8 Li7' 42.3(9) . . ?
O1X Li8 Li7' 63.0(11) . . ?
N1 Li8 Li7' 109.2(9) . . ?
Cl7X Li8 Li7' 62.5(10) . . ?
Cl1 Li8 Li7' 76.7(8) . . ?
Cl3 Li8 Li7' 147.4(9) . . ?
P1 Li8 Li7' 72.0(9) . . ?
O6 Li8 Li9 44.2(3) . . ?
O1X Li8 Li9 126.4(7) . . ?
N1 Li8 Li9 82.6(4) . . ?
Cl7X Li8 Li9 129.0(6) . . ?
Cl1 Li8 Li9 53.5(3) . . ?
Cl3 Li8 Li9 124.0(5) . . ?
P1 Li8 Li9 58.2(3) . . ?
Li7' Li8 Li9 69.9(10) . . ?
O6 Li8 Li2 144.3(6) . . ?
O1X Li8 Li2 41.2(6) . . ?
N1 Li8 Li2 133.9(5) . . ?
Cl7X Li8 Li2 44.6(3) . . ?
Cl1 Li8 Li2 87.6(4) . . ?
Cl3 Li8 Li2 47.3(3) . . ?
P1 Li8 Li2 157.9(5) . . ?
Li7' Li8 Li2 102.1(10) . . ?
Li9 Li8 Li2 141.0(5) . . ?
O6 Li8 Li12 91.9(5) . . ?
O1X Li8 Li12 41.1(5) . . ?
N1 Li8 Li12 163.2(5) . . ?
Cl7X Li8 Li12 47.1(3) . . ?
Cl1 Li8 Li12 50.5(3) . . ?
Cl3 Li8 Li12 94.3(4) . . ?
P1 Li8 Li12 124.9(4) . . ?
Li7' Li8 Li12 54.0(8) . . ?
Li9 Li8 Li12 90.5(4) . . ?
Li2 Li8 Li12 57.8(3) . . ?
O6 Li8 Li7 32.0(4) . . ?
O1X Li8 Li7 76.7(7) . . ?
N1 Li8 Li7 103.6(5) . . ?
Cl7X Li8 Li7 76.7(5) . . ?
Cl1 Li8 Li7 69.8(4) . . ?
Cl3 Li8 Li7 153.7(5) . . ?
P1 Li8 Li7 64.6(4) . . ?
Li7' Li8 Li7 14.7(8) . . ?
Li9 Li8 Li7 55.2(4) . . ?
Li2 Li8 Li7 113.9(5) . . ?
Li12 Li8 Li7 60.2(4) . . ?
O6 Li9 N2 73.0(4) . . ?
O6 Li9 Cl5 94.3(5) . . ?
N2 Li9 Cl5 127.3(5) . . ?
O6 Li9 Cl1 88.7(4) . . ?
N2 Li9 Cl1 135.1(5) . . ?
Cl5 Li9 Cl1 94.0(4) . . ?
O6 Li9 Cl6 171.8(6) . . ?
N2 Li9 Cl6 105.3(4) . . ?
Cl5 Li9 Cl6 93.0(4) . . ?
Cl1 Li9 Cl6 87.1(3) . . ?
O6 Li9 P1 33.7(2) . . ?
N2 Li9 P1 39.3(2) . . ?
Cl5 Li9 P1 111.9(4) . . ?
Cl1 Li9 P1 114.8(4) . . ?
Cl6 Li9 P1 144.4(5) . . ?
O6 Li9 Li7 40.6(4) . . ?
N2 Li9 Li7 107.9(5) . . ?
Cl5 Li9 Li7 56.7(4) . . ?
Cl1 Li9 Li7 78.1(4) . . ?
Cl6 Li9 Li7 144.5(6) . . ?
P1 Li9 Li7 70.3(4) . . ?
O6 Li9 Li8 43.9(3) . . ?
N2 Li9 Li8 83.1(4) . . ?
Cl5 Li9 Li8 122.5(5) . . ?
Cl1 Li9 Li8 57.1(3) . . ?
Cl6 Li9 Li8 128.2(5) . . ?
P1 Li9 Li8 58.6(3) . . ?
Li7 Li9 Li8 68.5(5) . . ?
O6 Li9 Li1 140.1(6) . . ?
N2 Li9 Li1 132.6(5) . . ?
Cl5 Li9 Li1 46.6(3) . . ?
Cl1 Li9 Li1 87.2(4) . . ?
Cl6 Li9 Li1 46.7(3) . . ?
P1 Li9 Li1 152.2(5) . . ?
Li7 Li9 Li1 100.0(5) . . ?
Li8 Li9 Li1 143.6(5) . . ?
O6 Li9 Li5 125.9(5) . . ?
N2 Li9 Li5 81.4(4) . . ?
Cl5 Li9 Li5 137.9(4) . . ?
Cl1 Li9 Li5 77.0(3) . . ?
Cl6 Li9 Li5 46.1(3) . . ?
P1 Li9 Li5 109.2(4) . . ?
Li7 Li9 Li5 151.8(6) . . ?
Li8 Li9 Li5 87.0(4) . . ?
Li1 Li9 Li5 91.6(4) . . ?
O6 Li9 Li7' 32.4(7) . . ?
N2 Li9 Li7' 104.8(8) . . ?
Cl5 Li9 Li7' 70.0(8) . . ?
Cl1 Li9 Li7' 70.1(7) . . ?
Cl6 Li9 Li7' 149.8(8) . . ?
P1 Li9 Li7' 65.5(7) . . ?
Li7 Li9 Li7' 14.2(7) . . ?
Li8 Li9 Li7' 54.3(8) . . ?
Li1 Li9 Li7' 110.6(8) . . ?
Li5 Li9 Li7' 138.7(8) . . ?
O6 Li9 Li13 90.6(4) . . ?
N2 Li9 Li13 162.4(5) . . ?
Cl5 Li9 Li13 45.9(3) . . ?
Cl1 Li9 Li13 48.1(3) . . ?
Cl6 Li9 Li13 91.8(3) . . ?
P1 Li9 Li13 123.7(4) . . ?
Li7 Li9 Li13 54.5(4) . . ?
Li8 Li9 Li13 89.5(4) . . ?
Li1 Li9 Li13 58.2(3) . . ?
Li5 Li9 Li13 114.2(4) . . ?
Li7' Li9 Li13 58.3(7) . . ?
N3 Li10 O2 71.0(3) . . ?
N3 Li10 Cl1 128.5(5) . . ?
O2 Li10 Cl1 89.5(4) . . ?
N3 Li10 Cl3 127.2(5) . . ?
O2 Li10 Cl3 91.8(4) . . ?
Cl1 Li10 Cl3 99.7(4) . . ?
N3 Li10 Cl2 108.9(4) . . ?
O2 Li10 Cl2 177.3(5) . . ?
Cl1 Li10 Cl2 88.5(3) . . ?
Cl3 Li10 Cl2 90.3(3) . . ?
N3 Li10 P3 38.0(2) . . ?
O2 Li10 P3 33.05(17) . . ?
Cl1 Li10 P3 109.7(4) . . ?
Cl3 Li10 P3 112.6(4) . . ?
Cl2 Li10 P3 146.7(4) . . ?
N3 Li10 Li6 102.0(4) . . ?
O2 Li10 Li6 41.7(3) . . ?
Cl1 Li10 Li6 91.5(4) . . ?
Cl3 Li10 Li6 50.5(3) . . ?
Cl2 Li10 Li6 140.2(5) . . ?
P3 Li10 Li6 69.1(3) . . ?
N3 Li10 Li11 78.8(4) . . ?
O2 Li10 Li11 63.3(3) . . ?
Cl1 Li10 Li11 50.3(3) . . ?
Cl3 Li10 Li11 137.8(5) . . ?
Cl2 Li10 Li11 114.0(4) . . ?
P3 Li10 Li11 65.0(3) . . ?
Li6 Li10 Li11 95.9(4) . . ?
N3 Li10 Li4 82.9(4) . . ?
O2 Li10 Li4 131.7(5) . . ?
Cl1 Li10 Li4 75.7(3) . . ?
Cl3 Li10 Li4 135.5(4) . . ?
Cl2 Li10 Li4 45.9(3) . . ?
P3 Li10 Li4 110.4(4) . . ?
Li6 Li10 Li4 166.3(5) . . ?
Li11 Li10 Li4 72.3(4) . . ?
N3 Li10 Li2 139.9(5) . . ?
O2 Li10 Li2 135.9(5) . . ?
Cl1 Li10 Li2 86.7(4) . . ?
Cl3 Li10 Li2 46.0(3) . . ?
Cl2 Li10 Li2 45.7(3) . . ?
P3 Li10 Li2 156.4(4) . . ?
Li6 Li10 Li2 94.5(4) . . ?
Li11 Li10 Li2 135.8(4) . . ?
Li4 Li10 Li2 89.5(4) . . ?
N3 Li10 Li8 163.3(5) . . ?
O2 Li10 Li8 92.3(4) . . ?
Cl1 Li10 Li8 48.4(3) . . ?
Cl3 Li10 Li8 51.3(3) . . ?
Cl2 Li10 Li8 87.8(3) . . ?
P3 Li10 Li8 125.3(4) . . ?
Li6 Li10 Li8 63.6(4) . . ?
Li11 Li10 Li8 93.7(4) . . ?
Li4 Li10 Li8 109.3(4) . . ?
Li2 Li10 Li8 54.0(3) . . ?
N4 Li11 O3 71.2(3) . . ?
N4 Li11 Cl1 129.0(5) . . ?
O3 Li11 Cl1 90.3(4) . . ?
N4 Li11 Cl4 127.8(5) . . ?
O3 Li11 Cl4 92.8(4) . . ?
Cl1 Li11 Cl4 99.2(4) . . ?
N4 Li11 Cl6 109.6(4) . . ?
O3 Li11 Cl6 177.8(5) . . ?
Cl1 Li11 Cl6 87.7(3) . . ?
Cl4 Li11 Cl6 88.3(3) . . ?
N4 Li11 P4 38.2(2) . . ?
O3 Li11 P4 33.08(17) . . ?
Cl1 Li11 P4 110.0(4) . . ?
Cl4 Li11 P4 114.1(4) . . ?
Cl6 Li11 P4 147.6(4) . . ?
N4 Li11 Li3 101.5(4) . . ?
O3 Li11 Li3 42.1(3) . . ?
Cl1 Li11 Li3 93.4(4) . . ?
Cl4 Li11 Li3 50.8(3) . . ?
Cl6 Li11 Li3 138.7(5) . . ?
P4 Li11 Li3 69.3(3) . . ?
N4 Li11 Li10 79.3(4) . . ?
O3 Li11 Li10 64.3(3) . . ?
Cl1 Li11 Li10 50.3(3) . . ?
Cl4 Li11 Li10 138.5(5) . . ?
Cl6 Li11 Li10 113.7(4) . . ?
P4 Li11 Li10 65.3(3) . . ?
Li3 Li11 Li10 97.9(4) . . ?
N4 Li11 Li1 140.2(5) . . ?
O3 Li11 Li1 135.8(5) . . ?
Cl1 Li11 Li1 85.6(3) . . ?
Cl4 Li11 Li1 45.0(3) . . ?
Cl6 Li11 Li1 44.8(2) . . ?
P4 Li11 Li1 157.3(4) . . ?
Li3 Li11 Li1 94.1(4) . . ?
Li10 Li11 Li1 134.7(4) . . ?
N4 Li11 Li5 82.2(4) . . ?
O3 Li11 Li5 133.2(5) . . ?
Cl1 Li11 Li5 77.3(3) . . ?
Cl4 Li11 Li5 133.4(4) . . ?
Cl6 Li11 Li5 45.5(3) . . ?
P4 Li11 Li5 110.4(4) . . ?
Li3 Li11 Li5 170.1(5) . . ?
Li10 Li11 Li5 73.5(4) . . ?
Li1 Li11 Li5 88.6(4) . . ?
N4 Li11 Li13 159.5(5) . . ?
O3 Li11 Li13 88.4(4) . . ?
Cl1 Li11 Li13 48.1(3) . . ?
Cl4 Li11 Li13 51.4(3) . . ?
Cl6 Li11 Li13 90.8(3) . . ?
P4 Li11 Li13 121.4(4) . . ?
Li3 Li11 Li13 61.3(3) . . ?
Li10 Li11 Li13 91.8(4) . . ?
Li1 Li11 Li13 57.0(3) . . ?
Li5 Li11 Li13 113.1(4) . . ?
O5 Li12 O1X 103.8(7) . . ?
O5 Li12 Cl7X 101.4(5) . . ?
O1X Li12 Cl7X 8.1(5) . . ?
O5 Li12 N5 70.6(4) . . ?
O1X Li12 N5 138.4(6) . . ?
Cl7X Li12 N5 130.3(5) . . ?
O5 Li12 Cl1 89.5(4) . . ?
O1X Li12 Cl1 92.5(6) . . ?
Cl7X Li12 Cl1 100.3(5) . . ?
N5 Li12 Cl1 127.7(5) . . ?
O5 Li12 Cl2 164.9(6) . . ?
O1X Li12 Cl2 91.0(6) . . ?
Cl7X Li12 Cl2 93.6(4) . . ?
N5 Li12 Cl2 100.4(4) . . ?
Cl1 Li12 Cl2 86.7(3) . . ?
O5 Li12 Li7' 40.9(9) . . ?
O1X Li12 Li7' 64.7(11) . . ?
Cl7X Li12 Li7' 64.4(10) . . ?
N5 Li12 Li7' 107.8(9) . . ?
Cl1 Li12 Li7' 80.1(9) . . ?
Cl2 Li12 Li7' 151.4(9) . . ?
O5 Li12 P6 32.7(2) . . ?
O1X Li12 P6 122.1(6) . . ?
Cl7X Li12 P6 116.1(4) . . ?
N5 Li12 P6 38.34(19) . . ?
Cl1 Li12 P6 113.5(4) . . ?
Cl2 Li12 P6 138.5(5) . . ?
Li7' Li12 P6 70.0(8) . . ?
O5 Li12 Li13 45.9(3) . . ?
O1X Li12 Li13 129.7(7) . . ?
Cl7X Li12 Li13 132.9(5) . . ?
N5 Li12 Li13 77.0(4) . . ?
Cl1 Li12 Li13 56.3(3) . . ?
Cl2 Li12 Li13 121.2(5) . . ?
Li7' Li12 Li13 71.1(10) . . ?
P6 Li12 Li13 58.1(3) . . ?
O5 Li12 Li2 145.9(6) . . ?
O1X Li12 Li2 42.2(6) . . ?
Cl7X Li12 Li2 45.3(3) . . ?
N5 Li12 Li2 132.7(5) . . ?
Cl1 Li12 Li2 90.2(4) . . ?
Cl2 Li12 Li2 48.8(3) . . ?
Li7' Li12 Li2 105.7(10) . . ?
P6 Li12 Li2 154.0(5) . . ?
Li13 Li12 Li2 146.5(5) . . ?
O5 Li12 Li8 94.5(5) . . ?
O1X Li12 Li8 40.2(5) . . ?
Cl7X Li12 Li8 47.6(3) . . ?
N5 Li12 Li8 164.8(5) . . ?
Cl1 Li12 Li8 53.0(3) . . ?
Cl2 Li12 Li8 94.8(4) . . ?
Li7' Li12 Li8 57.1(8) . . ?
P6 Li12 Li8 126.5(4) . . ?
Li13 Li12 Li8 95.2(4) . . ?
Li2 Li12 Li8 59.2(4) . . ?
O5 Li12 Li7 33.5(4) . . ?
O1X Li12 Li7 76.9(7) . . ?
Cl7X Li12 Li7 77.5(5) . . ?
N5 Li12 Li7 104.0(5) . . ?
Cl1 Li12 Li7 71.2(4) . . ?
Cl2 Li12 Li7 154.0(5) . . ?
Li7' Li12 Li7 14.2(9) . . ?
P6 Li12 Li7 65.7(4) . . ?
Li13 Li12 Li7 57.1(4) . . ?
Li2 Li12 Li7 115.8(5) . . ?
Li8 Li12 Li7 61.1(4) . . ?
O5 Li13 N6 72.8(3) . . ?
O5 Li13 Cl5 93.4(4) . . ?
N6 Li13 Cl5 122.4(5) . . ?
O5 Li13 Cl1 85.5(4) . . ?
N6 Li13 Cl1 139.6(5) . . ?
Cl5 Li13 Cl1 91.9(3) . . ?
O5 Li13 Cl4 174.8(5) . . ?
N6 Li13 Cl4 109.5(4) . . ?
Cl5 Li13 Cl4 89.2(3) . . ?
Cl1 Li13 Cl4 89.9(3) . . ?
O5 Li13 P6 33.79(18) . . ?
N6 Li13 P6 39.1(2) . . ?
Cl5 Li13 P6 111.9(4) . . ?
Cl1 Li13 P6 112.1(4) . . ?
Cl4 Li13 P6 148.1(4) . . ?
O5 Li13 Li12 43.2(3) . . ?
N6 Li13 Li12 88.3(4) . . ?
Cl5 Li13 Li12 119.2(5) . . ?
Cl1 Li13 Li12 54.0(3) . . ?
Cl4 Li13 Li12 131.7(5) . . ?
P6 Li13 Li12 59.0(3) . . ?
O5 Li13 Li7 40.3(4) . . ?
N6 Li13 Li7 105.1(5) . . ?
Cl5 Li13 Li7 55.7(4) . . ?
Cl1 Li13 Li7 75.3(4) . . ?
Cl4 Li13 Li7 140.4(5) . . ?
P6 Li13 Li7 70.1(4) . . ?
Li12 Li13 Li7 66.8(5) . . ?
O5 Li13 P5 80.5(3) . . ?
N6 Li13 P5 34.4(2) . . ?
Cl5 Li13 P5 156.7(4) . . ?
Cl1 Li13 P5 109.8(4) . . ?
Cl4 Li13 P5 98.8(3) . . ?
P6 Li13 P5 52.89(18) . . ?
Li12 Li13 P5 70.8(3) . . ?
Li7 Li13 P5 120.7(5) . . ?
O5 Li13 Li1 136.7(5) . . ?
N6 Li13 Li1 134.9(5) . . ?
Cl5 Li13 Li1 45.3(2) . . ?
Cl1 Li13 Li1 83.8(3) . . ?
Cl4 Li13 Li1 44.9(2) . . ?
P6 Li13 Li1 154.3(4) . . ?
Li12 Li13 Li1 136.8(5) . . ?
Li7 Li13 Li1 96.4(5) . . ?
P5 Li13 Li1 142.4(4) . . ?
O5 Li13 Li3 131.7(5) . . ?
N6 Li13 Li3 87.7(4) . . ?
Cl5 Li13 Li3 133.2(4) . . ?
Cl1 Li13 Li3 81.9(3) . . ?
Cl4 Li13 Li3 44.8(3) . . ?
P6 Li13 Li3 113.4(4) . . ?
Li12 Li13 Li3 94.1(4) . . ?
Li7 Li13 Li3 156.1(5) . . ?
P5 Li13 Li3 61.0(3) . . ?
Li1 Li13 Li3 88.0(4) . . ?
O5 Li13 Li7' 29.7(7) . . ?
N6 Li13 Li7' 100.8(8) . . ?
Cl5 Li13 Li7' 70.0(8) . . ?
Cl1 Li13 Li7' 69.2(7) . . ?
Cl4 Li13 Li7' 149.3(8) . . ?
P6 Li13 Li7' 62.6(7) . . ?
Li12 Li13 Li7' 52.2(8) . . ?
Li7 Li13 Li7' 14.7(7) . . ?
P5 Li13 Li7' 109.2(8) . . ?
Li1 Li13 Li7' 108.4(8) . . ?
Li3 Li13 Li7' 144.4(8) . . ?
Li11 Cl1 Li10 79.4(4) . . ?
Li11 Cl1 Li9 96.1(4) . . ?
Li10 Cl1 Li9 131.6(4) . . ?
Li11 Cl1 Li12 135.3(4) . . ?
Li10 Cl1 Li12 94.1(4) . . ?
Li9 Cl1 Li12 119.2(4) . . ?
Li11 Cl1 Li13 87.9(4) . . ?
Li10 Cl1 Li13 141.1(4) . . ?
Li9 Cl1 Li13 86.0(4) . . ?
Li12 Cl1 Li13 69.7(3) . . ?
Li11 Cl1 Li8 145.8(4) . . ?
Li10 Cl1 Li8 87.6(4) . . ?
Li9 Cl1 Li8 69.5(3) . . ?
Li12 Cl1 Li8 76.6(4) . . ?
Li13 Cl1 Li8 120.3(4) . . ?
Li4 Cl2 Li2 152.5(4) . . ?
Li4 Cl2 Li12 82.8(4) . . ?
Li2 Cl2 Li12 75.1(4) . . ?
Li4 Cl2 Li10 81.3(4) . . ?
Li2 Cl2 Li10 81.8(4) . . ?
Li12 Cl2 Li10 88.3(3) . . ?
Li6 Cl3 Li2 150.4(4) . . ?
Li6 Cl3 Li10 74.1(4) . . ?
Li2 Cl3 Li10 84.4(4) . . ?
Li6 Cl3 Li8 83.9(4) . . ?
Li2 Cl3 Li8 73.6(4) . . ?
Li10 Cl3 Li8 83.5(3) . . ?
Li1 Cl4 Li3 150.9(4) . . ?
Li1 Cl4 Li11 84.7(4) . . ?
Li3 Cl4 Li11 73.0(4) . . ?
Li1 Cl4 Li13 78.7(3) . . ?
Li3 Cl4 Li13 80.1(3) . . ?
Li11 Cl4 Li13 82.6(3) . . ?
Li1 Cl5 Li13 84.5(3) . . ?
Li1 Cl5 Li9 81.5(4) . . ?
Li13 Cl5 Li9 88.1(3) . . ?
Li1 Cl5 Li7 141.8(4) . . ?
Li13 Cl5 Li7 71.2(4) . . ?
Li9 Cl5 Li7 69.0(4) . . ?
Li1 Cl6 Li5 154.3(4) . . ?
Li1 Cl6 Li9 78.8(4) . . ?
Li5 Cl6 Li9 81.4(4) . . ?
Li1 Cl6 Li11 81.8(3) . . ?
Li5 Cl6 Li11 81.4(4) . . ?
Li9 Cl6 Li11 88.2(3) . . ?
N1 C10 C11 108.3(5) . . ?
N1 C10 C13 107.7(5) . . ?
C11 C10 C13 110.0(6) . . ?
N1 C10 C12 111.1(5) . . ?
C11 C10 C12 110.1(6) . . ?
C13 C10 C12 109.7(6) . . ?
N2 C20 C23 107.9(6) . . ?
N2 C20 C22 106.9(5) . . ?
C23 C20 C22 112.0(7) . . ?
N2 C20 C21 110.8(5) . . ?
C23 C20 C21 110.0(6) . . ?
C22 C20 C21 109.2(6) . . ?
C31 C30 N3 108.5(6) . . ?
C31 C30 C32 110.1(7) . . ?
N3 C30 C32 108.5(5) . . ?
C31 C30 C33 110.2(6) . . ?
N3 C30 C33 110.8(6) . . ?
C32 C30 C33 108.7(6) . . ?
N4 C40 C42 108.1(5) . . ?
N4 C40 C41 107.9(5) . . ?
C42 C40 C41 110.8(6) . . ?
N4 C40 C43 111.2(5) . . ?
C42 C40 C43 109.2(5) . . ?
C41 C40 C43 109.7(6) . . ?
N5 C50 C52 108.0(5) . . ?
N5 C50 C53 107.9(5) . . ?
C52 C50 C53 109.6(5) . . ?
N5 C50 C51 112.4(5) . . ?
C52 C50 C51 109.9(5) . . ?
C53 C50 C51 109.0(5) . . ?
N6 C60 C61 108.1(5) . . ?
N6 C60 C62 108.1(5) . . ?
C61 C60 C62 110.4(6) . . ?
N6 C60 C63 112.2(5) . . ?
C61 C60 C63 108.7(6) . . ?
C62 C60 C63 109.3(6) . . ?
C1M O1M C4M 107.1(5) . . ?
C1M O1M Li1 121.3(5) . . ?
C4M O1M Li1 119.8(5) . . ?
O1M C1M C2M 105.4(6) . . ?
C3M C2M C1M 105.0(7) . . ?
C2M C3M C4M 107.6(7) . . ?
O1M C4M C3M 106.4(6) . . ?
C4N O1N C1N 101.6(10) . . ?
C4N O1N Li2 121.2(9) . . ?
C1N O1N Li2 123.0(9) . . ?
O1N C1N C2N 107.1(11) . . ?
C3N C2N C1N 107.5(12) . . ?
C2N C3N C4N 103.7(11) . . ?
O1N C4N C3N 109.1(11) . . ?
C4N' O1N' C1N' 108.3(10) . . ?
C4N' O1N' Li2 122.4(10) . . ?
C1N' O1N' Li2 126.8(10) . . ?
O1N' C1N' C2N' 108.3(11) . . ?
C3N' C2N' C1N' 106.3(12) . . ?
C2N' C3N' C4N' 107.2(12) . . ?
O1N' C4N' C3N' 108.2(11) . . ?
C4P O1P C1P 109.0(9) . . ?
C4P O1P Li3 128.3(9) . . ?
C1P O1P Li3 121.1(8) . . ?
C2P C1P O1P 107.0(10) . . ?
C3P C2P C1P 109.4(11) . . ?
C2P C3P C4P 105.3(11) . . ?
O1P C4P C3P 106.6(10) . . ?
C1P' O1P' C4P' 105.3(10) . . ?
C1P' O1P' Li3 123.7(10) . . ?
C4P' O1P' Li3 130.9(9) . . ?
O1P' C1P' C2P' 112.1(12) . . ?
C3P' C2P' C1P' 104.5(12) . . ?
C2P' C3P' C4P' 108.3(12) . . ?
O1P' C4P' C3P' 107.5(11) . . ?
C1Q O1Q C4Q 106.7(11) . . ?
C1Q O1Q Li4 137.2(11) . . ?
C4Q O1Q Li4 115.1(11) . . ?
O1Q C1Q C2Q 107.4(11) . . ?
C3Q C2Q C1Q 105.0(11) . . ?
C2Q C3Q C4Q 106.0(12) . . ?
O1Q C4Q C3Q 111.7(12) . . ?
C4Q' O1Q' C1Q' 109.8(11) . . ?
C4Q' O1Q' Li4 122.0(10) . . ?
C1Q' O1Q' Li4 127.5(10) . . ?
O1Q' C1Q' C2Q' 104.1(10) . . ?
C3Q' C2Q' C1Q' 102.4(12) . . ?
C2Q' C3Q' C4Q' 106.0(13) . . ?
O1Q' C4Q' C3Q' 102.5(12) . . ?
C1R O1R C4R 104.1(11) . . ?
C1R O1R Li5 117.1(9) . . ?
C4R O1R Li5 118.5(11) . . ?
O1R C1R C2R 105.8(10) . . ?
C1R C2R C3R 104.8(11) . . ?
C2R C3R C4R 104.5(13) . . ?
O1R C4R C3R 98.9(13) . . ?
C1R' O1R' C4R' 101.3(12) . . ?
C1R' O1R' Li5 118.4(10) . . ?
C4R' O1R' Li5 136.3(10) . . ?
O1R' C1R' C2R' 107.3(11) . . ?
C1R' C2R' C3R' 101.4(12) . . ?
C2R' C3R' C4R' 91.2(13) . . ?
O1R' C4R' C3R' 102.2(12) . . ?
C4S O1S C1S 105.7(8) . . ?
C4S O1S Li6 120.0(8) . . ?
C1S O1S Li6 126.6(7) . . ?
O1S C1S C2S 105.8(8) . . ?
C3S C2S C1S 105.6(8) . . ?
C2S C3S C4S 106.0(8) . . ?
O1S C4S C3S 103.7(8) . . ?
C1S' O1S' C4S' 107.1(14) . . ?
C1S' O1S' Li6 121.3(15) . . ?
C4S' O1S' Li6 131.5(15) . . ?
O1S' C1S' C2S' 106.4(13) . . ?
C3S' C2S' C1S' 106.7(13) . . ?
C2S' C3S' C4S' 107.2(13) . . ?
O1S' C4S' C3S' 106.1(13) . . ?
C1T O1T C4T 111.5(8) . . ?
C1T O1T Li7 121.6(7) . . ?
C4T O1T Li7 123.7(8) . . ?
O1T C1T C2T 106.2(8) . . ?
C3T C2T C1T 108.8(10) . . ?
C2T C3T C4T 105.5(10) . . ?
O1T C4T C3T 105.5(9) . . ?
C4T' O1T' C1T' 108.8(14) . . ?
C4T' O1T' Li7' 127.9(18) . . ?
C1T' O1T' Li7' 122.4(18) . . ?
O1T' C1T' C2T' 104.7(13) . . ?
C3T' C2T' C1T' 109.1(13) . . ?
C2T' C3T' C4T' 106.8(13) . . ?
O1T' C4T' C3T' 104.9(13) . . ?
Li2 Cl7X Li12 84.4(4) . . ?
Li2 Cl7X Li8 85.4(5) . . ?
Li12 Cl7X Li8 85.4(4) . . ?
C4U O1U C1U 106.7(16) . . ?
O1U C1U C2U 103.7(15) . . ?
C3U C2U C1U 104.8(15) . . ?
C2U C3U C4U 109.1(14) . . ?
O1U C4U C3U 104.4(14) . . ?
C1X O1X Li2 133.9(12) . . ?
C1X O1X Li8 116.5(12) . . ?
Li2 O1X Li8 96.5(8) . . ?
C1X O1X Li12 110.9(12) . . ?
Li2 O1X Li12 93.5(8) . . ?
Li8 O1X Li12 98.7(7) . . ?
C1X O1X Li7' 67.6(12) . . ?
Li2 O1X Li7' 157.7(11) . . ?
Li8 O1X Li7' 73.1(10) . . ?
Li12 O1X Li7' 69.4(10) . . ?
O1X C1X C2X 114.0(12) . . ?
O1X C1X Li7' 81.4(13) . . ?
C2X C1X Li7' 164.5(13) . . ?
C1X C2X C3X 111.5(11) . . ?
C4X C3X C2X 110.9(12) . . ?

loop_
_geom_bond_atom_site_label_1
_geom_bond_atom_site_label_2
_geom_bond_distance
_geom_bond_site_symmetry_2
_geom_bond_publ_flag
P1 O6 1.564(4) . ?
P1 N1 1.760(5) . ?
P1 N2 1.761(5) . ?
P1 P2 2.635(3) . ?
P1 Li9 2.773(11) . ?
P1 Li8 2.784(11) . ?
P2 O1 1.555(4) . ?
P2 N2 1.768(5) . ?
P2 N1 1.773(5) . ?
P3 O2 1.567(4) . ?
P3 N4 1.762(5) . ?
P3 N3 1.764(5) . ?
P3 P4 2.638(2) . ?
P3 Li10 2.864(10) . ?
P4 O3 1.568(4) . ?
P4 N4 1.766(5) . ?
P4 N3 1.768(5) . ?
P4 Li11 2.857(10) . ?
P5 O4 1.561(4) . ?
P5 N5 1.763(5) . ?
P5 N6 1.779(5) . ?
P5 P6 2.632(2) . ?
P5 Li13 3.093(11) . ?
P6 O5 1.564(4) . ?
P6 N5 1.756(4) . ?
P6 N6 1.757(5) . ?
P6 Li13 2.786(10) . ?
P6 Li12 2.812(11) . ?
N1 C10 1.499(7) . ?
N1 Li8 2.294(12) . ?
N2 C20 1.508(8) . ?
N2 Li9 2.272(12) . ?
N3 C30 1.518(8) . ?
N3 Li10 2.192(11) . ?
N4 C40 1.508(7) . ?
N4 Li11 2.215(11) . ?
N5 C50 1.490(7) . ?
N5 Li12 2.409(13) . ?
N6 C60 1.484(7) . ?
N6 Li13 2.210(11) . ?
O1 Li6 1.865(11) . ?
O1 Li5 1.901(11) . ?
O2 Li6 1.936(11) . ?
O2 Li5 1.979(12) . ?
O2 Li10 2.280(11) . ?
O3 Li3 1.950(11) . ?
O3 Li4 1.981(11) . ?
O3 Li11 2.229(12) . ?
O4 Li3 1.891(11) . ?
O4 Li4 1.909(11) . ?
O5 Li7' 1.81(4) . ?
O5 Li7 1.914(17) . ?
O5 Li12 1.997(11) . ?
O5 Li13 2.098(11) . ?
O6 Li7 1.876(16) . ?
O6 Li7' 1.93(4) . ?
O6 Li8 2.022(12) . ?
O6 Li9 2.031(11) . ?
Li1 O1M 1.949(10) . ?
Li1 Cl5 2.302(10) . ?
Li1 Cl4 2.321(10) . ?
Li1 Cl6 2.326(10) . ?
Li1 Li9 3.136(15) . ?
Li1 Li13 3.226(14) . ?
Li1 Li11 3.268(14) . ?
Li2 O1N 1.946(13) . ?
Li2 O1N' 1.957(15) . ?
Li2 O1X 2.03(2) . ?
Li2 Cl7X 2.157(13) . ?
Li2 Cl3 2.349(11) . ?
Li2 Cl2 2.351(11) . ?
Li2 Li12 3.021(16) . ?
Li2 Li8 3.065(15) . ?
Li2 Li10 3.250(15) . ?
Li3 O1P' 1.959(15) . ?
Li3 O1P 1.967(14) . ?
Li3 Cl4 2.355(11) . ?
Li3 Li4 2.524(15) . ?
Li3 Li11 2.904(16) . ?
Li3 Li13 3.291(15) . ?
Li4 O1Q 1.967(17) . ?
Li4 O1Q' 2.023(16) . ?
Li4 Cl2 2.350(11) . ?
Li4 Li10 3.234(15) . ?
Li4 Li12 3.274(15) . ?
Li5 O1R' 1.948(16) . ?
Li5 O1R 2.056(16) . ?
Li5 Cl6 2.366(11) . ?
Li5 Li6 2.475(15) . ?
Li5 Li9 3.246(16) . ?
Li5 Li11 3.280(16) . ?
Li6 O1S' 1.911(18) . ?
Li6 O1S 2.003(13) . ?
Li6 Cl3 2.333(10) . ?
Li6 Li10 2.906(15) . ?
Li6 Li8 3.403(16) . ?
Li7 O1T 1.970(16) . ?
Li7 Cl5 2.574(18) . ?
Li7 Li9 2.88(2) . ?
Li7 Li13 2.950(19) . ?
Li7 Li12 3.23(2) . ?
Li7 Li8 3.26(2) . ?
Li7' O1T' 1.92(4) . ?
Li7' C1X 2.49(5) . ?
Li7' O1X 2.66(5) . ?
Li7' Li12 2.76(4) . ?
Li7' Li8 2.86(4) . ?
Li7' Li13 3.30(4) . ?
Li7' Li9 3.31(4) . ?
Li8 O1X 2.07(2) . ?
Li8 Cl7X 2.355(14) . ?
Li8 Cl1 2.610(11) . ?
Li8 Cl3 2.738(11) . ?
Li8 Li9 2.912(15) . ?
Li8 Li12 3.179(16) . ?
Li9 Cl5 2.498(12) . ?
Li9 Cl1 2.499(11) . ?
Li9 Cl6 2.604(11) . ?
Li9 Li13 3.469(15) . ?
Li10 Cl1 2.422(10) . ?
Li10 Cl3 2.489(11) . ?
Li10 Cl2 2.603(11) . ?
Li10 Li11 3.093(15) . ?
Li11 Cl1 2.419(10) . ?
Li11 Cl4 2.525(11) . ?
Li11 Cl6 2.651(11) . ?
Li11 Li13 3.479(14) . ?
Li12 O1X 2.12(2) . ?
Li12 Cl7X 2.335(14) . ?
Li12 Cl1 2.520(11) . ?
Li12 Cl2 2.593(11) . ?
Li12 Li13 2.920(15) . ?
Li13 Cl5 2.492(11) . ?
Li13 Cl1 2.589(11) . ?
Li13 Cl4 2.740(10) . ?
C10 C11 1.515(9) . ?
C10 C13 1.521(9) . ?
C10 C12 1.527(9) . ?
C20 C23 1.515(10) . ?
C20 C22 1.532(10) . ?
C20 C21 1.536(9) . ?
C30 C31 1.504(10) . ?
C30 C32 1.525(9) . ?
C30 C33 1.538(10) . ?
C40 C42 1.514(8) . ?
C40 C41 1.514(9) . ?
C40 C43 1.535(8) . ?
C50 C52 1.521(9) . ?
C50 C53 1.523(8) . ?
C50 C51 1.532(8) . ?
C60 C61 1.527(9) . ?
C60 C62 1.531(9) . ?
C60 C63 1.540(9) . ?
O1M C1M 1.411(7) . ?
O1M C4M 1.419(7) . ?
C1M C2M 1.501(9) . ?
C2M C3M 1.417(10) . ?
C3M C4M 1.484(9) . ?
O1N C4N 1.386(12) . ?
O1N C1N 1.418(12) . ?
C1N C2N 1.476(13) . ?
C2N C3N 1.376(14) . ?
C3N C4N 1.466(13) . ?
O1N' C4N' 1.383(12) . ?
O1N' C1N' 1.396(12) . ?
C1N' C2N' 1.491(13) . ?
C2N' C3N' 1.371(14) . ?
C3N' C4N' 1.494(14) . ?
O1P C4P 1.390(12) . ?
O1P C1P 1.427(11) . ?
C1P C2P 1.402(13) . ?
C2P C3P 1.399(13) . ?
C3P C4P 1.484(13) . ?
O1P' C1P' 1.399(13) . ?
O1P' C4P' 1.428(12) . ?
C1P' C2P' 1.439(14) . ?
C2P' C3P' 1.397(15) . ?
C3P' C4P' 1.481(14) . ?
O1Q C1Q 1.380(12) . ?
O1Q C4Q 1.394(13) . ?
C1Q C2Q 1.526(13) . ?
C2Q C3Q 1.422(15) . ?
C3Q C4Q 1.435(14) . ?
O1Q' C4Q' 1.445(13) . ?
O1Q' C1Q' 1.450(12) . ?
C1Q' C2Q' 1.517(13) . ?
C2Q' C3Q' 1.417(15) . ?
C3Q' C4Q' 1.491(14) . ?
O1R C1R 1.457(12) . ?
O1R C4R 1.480(13) . ?
C1R C2R 1.486(12) . ?
C2R C3R 1.498(15) . ?
C3R C4R 1.511(14) . ?
O1R' C1R' 1.426(13) . ?
O1R' C4R' 1.460(12) . ?
C1R' C2R' 1.499(14) . ?
C2R' C3R' 1.501(14) . ?
C3R' C4R' 1.535(13) . ?
O1S C4S 1.430(10) . ?
O1S C1S 1.433(11) . ?
C1S C2S 1.510(11) . ?
C2S C3S 1.449(12) . ?
C3S C4S 1.503(10) . ?
O1S' C1S' 1.408(14) . ?
O1S' C4S' 1.418(14) . ?
C1S' C2S' 1.503(15) . ?
C2S' C3S' 1.400(16) . ?
C3S' C4S' 1.493(15) . ?
O1T C1T 1.375(9) . ?
O1T C4T 1.420(11) . ?
C1T C2T 1.474(12) . ?
C2T C3T 1.430(13) . ?
C3T C4T 1.493(12) . ?
O1T' C4T' 1.395(14) . ?
O1T' C1T' 1.409(14) . ?
C1T' C2T' 1.470(15) . ?
C2T' C3T' 1.365(15) . ?
C3T' C4T' 1.490(14) . ?
O1U C4U 1.427(15) . ?
O1U C1U 1.434(15) . ?
C1U C2U 1.476(15) . ?
C2U C3U 1.401(16) . ?
C3U C4U 1.473(15) . ?
O1X C1X 1.385(14) . ?
C1X C2X 1.524(14) . ?
C2X C3X 1.537(14) . ?
C3X C4X 1.523(16) . ?
